data_4317513
loop_
_publ_author_name
'Yasuhiro Arikawa'
'Hiroyuki Kawaguchi'
'Kazuo Kashiwabara'
'Kazuyuki Tatsumi'

_publ_contact_author_address
;
      Research Center for Materials Science, Nagoya University,
      Furo-cho, Chikusa-ku, Nagoya 464-8602, Japan
;
_publ_contact_author_email ' i45100a@nucc.ccnagoya-u.ac.jp '
_publ_contact_author_fax ' 81-52-789-2943 '
_publ_contact_author_name ' Kazuyuki Tatsumi'
_publ_contact_author_phone ' 81-52-789-2474 '
_publ_section_title
;
 Trithiotungsten(VI) Complexes Having Phosphine-Thiolate Hybrid Ligands:
 Synthesis and Cluster Forming Reactions with CuBr, FeCl2, and
 [Fe(CH3CN)6](ClO4)2
;
_journal_name_full 'Inorganic Chemistry'
_journal_page_first 513
_journal_page_last 520
_journal_paper_doi 10.1021/ic010921q
_journal_volume 41
_journal_year 2002
_chemical_formula_moiety "'C28 H40 Fe4 N4 O4 P4 S16 W4 "
_chemical_formula_sum 'C28 H40 Fe4 N4 O4 P4 S16 W4'
_chemical_formula_weight 2092.29
_space_group_IT_number 2
_symmetry_cell_setting triclinic
_symmetry_Int_Tables_number 2
_symmetry_space_group_name_Hall '-P 1'
_symmetry_space_group_name_H-M 'P -1'
_cell_angle_alpha 80.655(2)
_cell_angle_beta 99.003(1)
_cell_angle_gamma 113.025(2)
_cell_formula_units_Z 2
_cell_length_a 14.994(2)
_cell_length_b 13.515(1)
_cell_length_c 17.812(3)
_cell_measurement_reflns_used 18860
_cell_measurement_temperature 297.2
_cell_measurement_theta_max 27.5
_cell_measurement_theta_min 2.5
_cell_volume 3260.6(7)
_computing_cell_refinement d*TREK
_computing_data_collection d*TREK
_computing_data_reduction 'teXsan Ver. 1.11'
_computing_publication_material 'teXsan Ver. 1.11'
_computing_structure_refinement 'teXsan Ver. 1.10'
_computing_structure_solution SHELXS86
_diffrn_measurement_device_type 'Quantum CCD/Rigaku AFC7'
_diffrn_radiation_type 'Mo K\a'
_diffrn_radiation_wavelength 0.7107
_diffrn_reflns_limit_h_max 14
_diffrn_reflns_limit_h_min -15
_diffrn_reflns_limit_k_max 14
_diffrn_reflns_limit_k_min 0
_diffrn_reflns_limit_l_max 19
_diffrn_reflns_limit_l_min -18
_diffrn_reflns_number 13748
_diffrn_reflns_theta_max 27.5
_exptl_absorpt_coefficient_mu 8.537
_exptl_absorpt_correction_type none
_exptl_crystal_colour black
_exptl_crystal_density_diffrn 2.131
_exptl_crystal_density_method 'not measured'
_exptl_crystal_description prismatic
_exptl_crystal_size_max 0.200
_exptl_crystal_size_mid 0.200
_exptl_crystal_size_min 0.100
_refine_diff_density_max 1.58
_refine_diff_density_min -1.15
_refine_ls_extinction_method none
_refine_ls_goodness_of_fit_ref 1.687
_refine_ls_hydrogen_treatment noref
_refine_ls_number_parameters 425
_refine_ls_number_reflns 4516
_refine_ls_R_factor_gt 0.0475
_refine_ls_shift/su_max 0.0020
_refine_ls_structure_factor_coef F
_refine_ls_weighting_details 'w = 1/[\s^2^(Fo) + 0.00010|Fo|^2^]'
_refine_ls_weighting_scheme calc
_refine_ls_wR_factor_ref 0.0527
_reflns_number_gt 4516
_reflns_number_total 13748
_reflns_threshold_expression F^2^>2.0\s(F^2^)
_cod_data_source_file ic010921q_6.cif
_cod_data_source_block '[(dmsp)WS3Fe]4_(DMF)4'
_cod_original_cell_volume 3260.6(6)
_cod_original_sg_symbol_H-M 'P -1 '
_cod_original_formula_sum 'C28 H40 Fe4 N4 O4 P4 S16 W4 '
_cod_database_code 4317513

loop_
_symmetry_equiv_pos_as_xyz
x,y,z
-x,-y,-z

loop_
_atom_site_label
_atom_site_type_symbol
_atom_site_fract_x
_atom_site_fract_y
_atom_site_fract_z
_atom_site_U_iso_or_equiv
_atom_site_adp_type
_atom_site_occupancy
_atom_site_calc_flag
_atom_site_refinement_flags
_atom_site_disorder_assembly
_atom_site_disorder_group
W(1) W 0.79245(9) 0.74912(8) 0.43633(6) 0.0532(4) Uani 1.00 d . . .
W(2) W 0.82565(8) 0.95213(7) 0.14811(6) 0.0434(3) Uani 1.00 d . . .
W(3) W 0.73595(8) 0.56125(7) 0.04331(6) 0.0420(3) Uani 1.00 d . . .
W(4) W 0.69093(10) 0.36272(8) 0.32829(7) 0.0601(4) Uani 1.00 d . . .
Fe(1) Fe 0.8013(3) 0.8221(3) 0.2838(2) 0.050(1) Uani 1.00 d . . .
Fe(2) Fe 0.7766(3) 0.7508(2) 0.1035(2) 0.048(1) Uani 1.00 d . . .
Fe(3) Fe 0.7176(3) 0.4942(3) 0.1944(2) 0.050(1) Uani 1.00 d . . .
Fe(4) Fe 0.7392(3) 0.5628(3) 0.3710(2) 0.063(1) Uani 1.00 d . . .
S(1) S 0.9497(7) 0.8128(8) 0.4988(5) 0.103(4) Uani 1.00 d . . .
S(2) S 0.7073(5) 1.0296(5) 0.1292(5) 0.071(3) Uani 1.00 d . . .
S(3) S 0.8696(5) 0.5308(5) 0.0133(4) 0.061(2) Uani 1.00 d . . .
S(4) S 0.5311(8) 0.2480(7) 0.3333(9) 0.150(5) Uani 1.00 d . . .
S(5) S 0.6727(7) 0.5930(6) 0.4667(5) 0.084(3) Uani 1.00 d . . .
S(6) S 0.8738(5) 0.7109(5) 0.3478(4) 0.063(2) Uani 1.00 d . . .
S(7) S 0.7330(6) 0.8672(5) 0.3707(4) 0.066(3) Uani 1.00 d . . .
S(8) S 0.9244(5) 0.9794(5) 0.2549(4) 0.064(2) Uani 1.00 d . . .
S(9) S 0.6902(5) 0.7909(4) 0.1798(4) 0.052(2) Uani 1.00 d . . .
S(10) S 0.8885(5) 0.9074(5) 0.0592(4) 0.060(2) Uani 1.00 d . . .
S(11) S 0.6870(5) 0.6958(5) -0.0067(4) 0.059(2) Uani 1.00 d . . .
S(12) S 0.8488(5) 0.6324(4) 0.1486(4) 0.049(2) Uani 1.00 d . . .
S(13) S 0.6148(5) 0.4232(5) 0.0934(4) 0.063(2) Uani 1.00 d . . .
S(14) S 0.7751(6) 0.3626(5) 0.2376(4) 0.066(3) Uani 1.00 d . . .
S(15) S 0.6194(5) 0.4921(5) 0.2788(4) 0.058(2) Uani 1.00 d . . .
S(16) S 0.7893(9) 0.4311(7) 0.4301(5) 0.112(4) Uani 1.00 d . . .
P(1) P 0.7626(7) 0.8055(6) 0.5550(4) 0.072(3) Uani 1.00 d . . .
P(2) P 0.9228(6) 1.1427(5) 0.0976(4) 0.064(2) Uani 1.00 d . . .
P(3) P 0.6681(5) 0.4852(5) -0.0830(4) 0.054(2) Uani 1.00 d . . .
P(4) P 0.7118(9) 0.1894(7) 0.3838(6) 0.111(4) Uani 1.00 d . . .
O(1) O 0.923(3) 0.608(3) 0.759(2) 0.2506 Uiso 1.00 d G . .
O(2) O 0.555(2) 0.163(3) 0.580(2) 0.2084 Uiso 1.00 d G . .
O(3) O 0.748(3) -0.092(2) 0.751(2) 0.2656 Uiso 1.00 d G . .
O(4) O 0.338(3) -0.146(3) 0.101(3) 0.3040 Uiso 1.00 d G . .
N(1) N 0.917(2) 0.495(2) 0.662(2) 0.2506 Uiso 1.00 d G . .
N(2) N 0.545(2) 0.291(2) 0.658(2) 0.2084 Uiso 1.00 d G . .
N(3) N 0.839(2) 0.104(2) 0.748(2) 0.2656 Uiso 1.00 d G . .
N(4) N 0.420(3) 0.050(3) 0.098(2) 0.3040 Uiso 1.00 d G . .
C(1) C 0.959(3) 0.875(3) 0.588(2) 0.15(2) Uani 1.00 d . . .
C(2) C 0.877(3) 0.914(3) 0.583(2) 0.12(2) Uani 1.00 d . . .
C(3) C 0.731(5) 0.707(3) 0.633(2) 0.24(3) Uani 1.00 d . . .
C(4) C 0.673(3) 0.866(3) 0.548(2) 0.12(2) Uani 1.00 d . . .
C(5) C 0.760(2) 1.180(2) 0.103(2) 0.08(1) Uani 1.00 d . . .
C(6) C 0.867(3) 1.228(2) 0.125(2) 0.09(1) Uani 1.00 d . . .
C(7) C 1.054(2) 1.200(2) 0.127(2) 0.10(1) Uani 1.00 d . . .
C(8) C 0.918(2) 1.172(2) -0.006(2) 0.08(1) Uani 1.00 d . . .
C(9) C 0.844(2) 0.470(2) -0.074(2) 0.066(10) Uani 1.00 d . . .
C(10) C 0.739(3) 0.411(3) -0.096(2) 0.10(1) Uani 1.00 d . . .
C(11) C 0.543(2) 0.402(3) -0.097(2) 0.11(1) Uani 1.00 d . . .
C(12) C 0.682(3) 0.586(3) -0.169(2) 0.11(1) Uani 1.00 d . . .
C(13) C 0.518(4) 0.107(3) 0.363(6) 0.33(4) Uani 1.00 d . . .
C(14) C 0.610(4) 0.085(3) 0.349(4) 0.26(3) Uani 1.00 d . . .
C(15) C 0.817(3) 0.165(3) 0.364(3) 0.15(2) Uani 1.00 d . . .
C(16) C 0.722(6) 0.167(4) 0.479(4) 0.28(4) Uani 1.00 d . . .
C(17) C 0.971(2) 0.570(3) 0.720(2) 0.2506 Uiso 1.00 d G . .
C(18) C 0.973(3) 0.452(4) 0.618(3) 0.2506 Uiso 1.00 d G . .
C(19) C 0.806(2) 0.460(4) 0.646(3) 0.2506 Uiso 1.00 d G . .
C(20) C 0.554(2) 0.262(2) 0.585(1) 0.2084 Uiso 1.00 d G . .
C(21) C 0.535(4) 0.210(3) 0.731(1) 0.2084 Uiso 1.00 d G . .
C(22) C 0.544(3) 0.404(2) 0.663(3) 0.2084 Uiso 1.00 d G . .
C(23) C 0.820(3) -0.008(3) 0.783(2) 0.2656 Uiso 1.00 d G . .
C(24) C 0.921(3) 0.198(3) 0.785(3) 0.2656 Uiso 1.00 d G . .
C(25) C 0.777(4) 0.126(3) 0.675(3) 0.2656 Uiso 1.00 d G . .
C(26) C 0.418(3) -0.056(3) 0.088(2) 0.3040 Uiso 1.00 d G . .
C(27) C 0.511(3) 0.152(3) 0.082(4) 0.3040 Uiso 1.00 d G . .
C(28) C 0.331(4) 0.060(3) 0.124(4) 0.3040 Uiso 1.00 d G . .
H(1) H 0.9550 0.8211 0.6320 0.1792 Uiso 1.00 calc . . .
H(2) H 1.0207 0.9354 0.5933 0.1792 Uiso 1.00 calc . . .
H(3) H 0.8873 0.9768 0.5457 0.1489 Uiso 1.00 calc . . .
H(4) H 0.8738 0.9329 0.6328 0.1489 Uiso 1.00 calc . . .
H(5) H 0.7332 0.7404 0.6776 0.2877 Uiso 1.00 calc . . .
H(6) H 0.6658 0.6545 0.6215 0.2877 Uiso 1.00 calc . . .
H(7) H 0.7768 0.6702 0.6429 0.2877 Uiso 1.00 calc . . .
H(8) H 0.6787 0.8963 0.5949 0.1456 Uiso 1.00 calc . . .
H(9) H 0.6840 0.9228 0.5054 0.1456 Uiso 1.00 calc . . .
H(10) H 0.6083 0.8112 0.5394 0.1456 Uiso 1.00 calc . . .
H(11) H 0.7481 1.1952 0.0486 0.0951 Uiso 1.00 calc . . .
H(12) H 0.7285 1.2126 0.1294 0.0951 Uiso 1.00 calc . . .
H(13) H 0.8795 1.2309 0.1803 0.1111 Uiso 1.00 calc . . .
H(14) H 0.8936 1.3003 0.0992 0.1111 Uiso 1.00 calc . . .
H(15) H 1.0650 1.1892 0.1823 0.1207 Uiso 1.00 calc . . .
H(16) H 1.0862 1.1637 0.1047 0.1207 Uiso 1.00 calc . . .
H(17) H 1.0794 1.2765 0.1095 0.1207 Uiso 1.00 calc . . .
H(18) H 0.9487 1.2492 -0.0202 0.0973 Uiso 1.00 calc . . .
H(19) H 0.9530 1.1354 -0.0258 0.0973 Uiso 1.00 calc . . .
H(20) H 0.8511 1.1462 -0.0286 0.0973 Uiso 1.00 calc . . .
H(21) H 0.8697 0.5261 -0.1154 0.0797 Uiso 1.00 calc . . .
H(22) H 0.8765 0.4187 -0.0685 0.0797 Uiso 1.00 calc . . .
H(23) H 0.7174 0.3421 -0.0643 0.1256 Uiso 1.00 calc . . .
H(24) H 0.7294 0.3988 -0.1492 0.1256 Uiso 1.00 calc . . .
H(25) H 0.5040 0.4455 -0.0988 0.1319 Uiso 1.00 calc . . .
H(26) H 0.5299 0.3705 -0.1443 0.1319 Uiso 1.00 calc . . .
H(27) H 0.5267 0.3451 -0.0546 0.1319 Uiso 1.00 calc . . .
H(28) H 0.7490 0.6357 -0.1685 0.1346 Uiso 1.00 calc . . .
H(29) H 0.6623 0.5493 -0.2143 0.1346 Uiso 1.00 calc . . .
H(30) H 0.6404 0.6262 -0.1677 0.1346 Uiso 1.00 calc . . .
H(31) H 0.5090 0.0905 0.4175 0.3951 Uiso 1.00 calc . . .
H(32) H 0.4605 0.0601 0.3345 0.3951 Uiso 1.00 calc . . .
H(33) H 0.6113 0.0836 0.2952 0.3064 Uiso 1.00 calc . . .
H(34) H 0.6087 0.0159 0.3768 0.3064 Uiso 1.00 calc . . .
H(35) H 0.8115 0.0921 0.3853 0.1741 Uiso 1.00 calc . . .
H(36) H 0.8196 0.1728 0.3092 0.1741 Uiso 1.00 calc . . .
H(37) H 0.8764 0.2167 0.3872 0.1741 Uiso 1.00 calc . . .
H(38) H 0.6698 0.1768 0.4984 0.3399 Uiso 1.00 calc . . .
H(39) H 0.7187 0.0931 0.4944 0.3399 Uiso 1.00 calc . . .
H(40) H 0.7844 0.2169 0.4994 0.3399 Uiso 1.00 calc . . .

loop_
_atom_site_aniso_label
_atom_site_aniso_U_11
_atom_site_aniso_U_22
_atom_site_aniso_U_33
_atom_site_aniso_U_12
_atom_site_aniso_U_13
_atom_site_aniso_U_23
W(1) 0.0813(9) 0.0541(7) 0.0294(7) 0.0294(6) 0.0039(6) -0.0101(5)
W(2) 0.0539(8) 0.0363(5) 0.0331(7) 0.0056(5) 0.0071(6) -0.0115(5)
W(3) 0.0514(8) 0.0343(5) 0.0328(7) 0.0066(5) 0.0023(6) -0.0097(5)
W(4) 0.098(1) 0.0431(6) 0.0504(8) 0.0332(6) 0.0283(7) 0.0022(5)
Fe(1) 0.065(3) 0.047(2) 0.029(2) 0.010(2) 0.008(2) -0.006(2)
Fe(2) 0.059(2) 0.040(2) 0.037(2) 0.006(2) 0.006(2) -0.014(2)
Fe(3) 0.065(3) 0.047(2) 0.036(2) 0.018(2) 0.006(2) -0.007(2)
Fe(4) 0.107(4) 0.050(2) 0.042(3) 0.041(2) 0.008(2) -0.007(2)
S(1) 0.103(7) 0.159(8) 0.071(6) 0.066(6) -0.023(6) -0.061(6)
S(2) 0.070(5) 0.063(4) 0.081(6) 0.024(4) 0.011(4) -0.010(4)
S(3) 0.068(5) 0.066(4) 0.051(5) 0.025(4) 0.005(4) -0.014(3)
S(4) 0.115(8) 0.070(5) 0.27(2) 0.029(5) 0.113(10) 0.029(7)
S(5) 0.137(8) 0.061(4) 0.053(5) 0.026(5) 0.040(5) -0.006(4)
S(6) 0.083(6) 0.072(4) 0.048(5) 0.040(4) 0.005(4) -0.015(4)
S(7) 0.099(6) 0.067(4) 0.048(5) 0.044(4) 0.007(4) -0.012(4)
S(8) 0.065(5) 0.058(4) 0.046(5) -0.005(3) 0.000(4) -0.016(3)
S(9) 0.059(5) 0.043(3) 0.043(4) 0.003(3) 0.008(3) -0.012(3)
S(10) 0.081(5) 0.040(3) 0.053(5) 0.008(3) 0.027(4) -0.011(3)
S(11) 0.082(5) 0.055(4) 0.042(4) 0.030(4) -0.011(4) -0.016(3)
S(12) 0.059(5) 0.045(3) 0.030(4) 0.006(3) -0.001(3) -0.009(3)
S(13) 0.071(5) 0.050(4) 0.047(5) -0.010(3) 0.016(4) -0.017(3)
S(14) 0.099(6) 0.059(4) 0.055(5) 0.041(4) 0.028(4) 0.003(3)
S(15) 0.081(5) 0.047(4) 0.051(5) 0.025(3) 0.017(4) -0.010(3)
S(16) 0.22(1) 0.096(6) 0.058(6) 0.106(7) -0.025(7) -0.018(5)
P(1) 0.116(7) 0.073(5) 0.036(5) 0.042(5) 0.008(5) -0.015(4)
P(2) 0.087(6) 0.038(4) 0.060(5) 0.009(3) 0.022(4) -0.011(3)
P(3) 0.061(5) 0.055(4) 0.038(4) 0.008(3) 0.001(4) -0.021(3)
P(4) 0.21(1) 0.074(6) 0.085(7) 0.082(7) 0.061(8) 0.018(5)
C(1) 0.18(4) 0.23(5) 0.11(3) 0.13(4) -0.07(3) -0.13(3)
C(2) 0.15(4) 0.13(3) 0.10(3) 0.04(3) -0.02(3) -0.09(3)
C(3) 0.6(1) 0.12(3) 0.06(3) 0.18(5) 0.15(5) 0.04(2)
C(4) 0.23(4) 0.11(3) 0.07(3) 0.10(3) 0.04(3) -0.02(2)
C(5) 0.11(3) 0.06(2) 0.07(2) 0.03(2) 0.00(2) -0.02(2)
C(6) 0.13(3) 0.05(2) 0.10(3) 0.03(2) 0.02(2) -0.03(2)
C(7) 0.08(2) 0.06(2) 0.12(3) -0.02(2) 0.00(2) -0.01(2)
C(8) 0.12(3) 0.05(2) 0.06(2) 0.01(2) 0.04(2) 0.02(1)
C(9) 0.08(2) 0.07(2) 0.06(2) 0.02(2) 0.03(2) -0.01(1)
C(10) 0.15(4) 0.11(3) 0.08(3) 0.07(3) 0.00(2) -0.05(2)
C(11) 0.10(3) 0.13(3) 0.07(2) 0.00(2) 0.01(2) -0.04(2)
C(12) 0.19(4) 0.12(3) 0.01(2) 0.06(3) -0.01(2) 0.01(2)
C(13) 0.16(4) 0.03(2) 0.8(2) 0.03(2) 0.28(7) 0.07(4)
C(14) 0.19(5) 0.03(2) 0.5(1) 0.00(2) -0.02(6) 0.01(4)
C(15) 0.14(4) 0.08(2) 0.23(6) 0.05(2) 0.00(4) 0.00(3)
C(16) 0.6(1) 0.11(4) 0.22(7) 0.20(6) 0.22(8) 0.08(4)

loop_
_atom_type_symbol
_atom_type_description
_atom_type_scat_dispersion_real
_atom_type_scat_dispersion_imag
_atom_type_scat_source
Fe Fe 0.346 0.844
;International Tables for Crystallography
(1992, Vol. C, Tables 4.2.6.8 and 6.1.1.1)
;
W W -0.849 6.872
;International Tables for Crystallography
(1992, Vol. C, Tables 4.2.6.8 and 6.1.1.1)
;
P P 0.102 0.094
;International Tables for Crystallography
(1992, Vol. C, Tables 4.2.6.8 and 6.1.1.1)
;
S S 0.125 0.123
;International Tables for Crystallography
(1992, Vol. C, Tables 4.2.6.8 and 6.1.1.1)
;
C C 0.003 0.002
;International Tables for Crystallography
(1992, Vol. C, Tables 4.2.6.8 and 6.1.1.1)
;
H H 0.000 0.000
;International Tables for Crystallography
(1992, Vol. C, Table 6.1.1.2)
;
N N 0.006 0.003
;International Tables for Crystallography
(1992, Vol. C, Tables 4.2.6.8 and 6.1.1.1)
;
O O 0.011 0.006
;International Tables for Crystallography
(1992, Vol. C, Tables 4.2.6.8 and 6.1.1.1)
;

loop_
_geom_angle_atom_site_label_1
_geom_angle_atom_site_label_2
_geom_angle_atom_site_label_3
_geom_angle
_geom_angle_site_symmetry_1
_geom_angle_site_symmetry_2
_geom_angle_site_symmetry_3
_geom_angle_publ_flag
Fe(1) W(1) Fe(4) 77.5(1) . . 0_555 yes
Fe(1) W(1) S(1) 108.6(2) . . 0_555 yes
Fe(1) W(1) S(5) 116.7(2) . . 0_555 yes
Fe(1) W(1) S(6) 51.7(2) . . 0_555 yes
Fe(1) W(1) S(7) 53.0(2) . . 0_555 yes
Fe(1) W(1) P(1) 138.3(2) . . 0_555 yes
Fe(4) W(1) S(1) 116.2(3) . . 0_555 yes
Fe(4) W(1) S(5) 53.4(3) . . 0_555 yes
Fe(4) W(1) S(6) 52.0(2) . . 0_555 yes
Fe(4) W(1) S(7) 114.1(2) . . 0_555 yes
Fe(4) W(1) P(1) 137.4(2) . . 0_555 yes
S(1) W(1) S(5) 126.6(3) . . 0_555 yes
S(1) W(1) S(6) 81.7(3) . . 0_555 yes
S(1) W(1) S(7) 118.8(3) . . 0_555 yes
S(1) W(1) P(1) 78.9(3) . . 0_555 yes
S(5) W(1) S(6) 105.0(3) . . 0_555 yes
S(5) W(1) S(7) 110.6(3) . . 0_555 yes
S(5) W(1) P(1) 85.1(3) . . 0_555 yes
S(6) W(1) S(7) 104.6(3) . . 0_555 yes
S(6) W(1) P(1) 160.5(3) . . 0_555 yes
S(7) W(1) P(1) 86.8(3) . . 0_555 yes
Fe(1) W(2) Fe(2) 77.5(1) . . 0_555 yes
Fe(1) W(2) S(2) 107.4(2) . . 0_555 yes
Fe(1) W(2) S(8) 53.0(2) . . 0_555 yes
Fe(1) W(2) S(9) 52.0(2) . . 0_555 yes
Fe(1) W(2) S(10) 117.1(2) . . 0_555 yes
Fe(1) W(2) P(2) 139.4(2) . . 0_555 yes
Fe(2) W(2) S(2) 118.9(2) . . 0_555 yes
Fe(2) W(2) S(8) 113.4(2) . . 0_555 yes
Fe(2) W(2) S(9) 52.0(2) . . 0_555 yes
Fe(2) W(2) S(10) 52.3(2) . . 0_555 yes
Fe(2) W(2) P(2) 135.8(2) . . 0_555 yes
S(2) W(2) S(8) 116.7(3) . . 0_555 yes
S(2) W(2) S(9) 82.6(2) . . 0_555 yes
S(2) W(2) S(10) 127.7(3) . . 0_555 yes
S(2) W(2) P(2) 78.8(3) . . 0_555 yes
S(8) W(2) S(9) 104.9(2) . . 0_555 yes
S(8) W(2) S(10) 111.7(3) . . 0_555 yes
S(8) W(2) P(2) 87.8(2) . . 0_555 yes
S(9) W(2) S(10) 103.6(2) . . 0_555 yes
S(9) W(2) P(2) 160.9(3) . . 0_555 yes
S(10) W(2) P(2) 84.3(3) . . 0_555 yes
Fe(2) W(3) Fe(3) 77.3(1) . . 0_555 yes
Fe(2) W(3) S(3) 116.6(2) . . 0_555 yes
Fe(2) W(3) S(11) 52.6(2) . . 0_555 yes
Fe(2) W(3) S(12) 51.4(2) . . 0_555 yes
Fe(2) W(3) S(13) 113.2(2) . . 0_555 yes
Fe(2) W(3) P(3) 137.7(2) . . 0_555 yes
Fe(3) W(3) S(3) 107.5(2) . . 0_555 yes
Fe(3) W(3) S(11) 116.6(2) . . 0_555 yes
Fe(3) W(3) S(12) 52.5(2) . . 0_555 yes
Fe(3) W(3) S(13) 53.2(2) . . 0_555 yes
Fe(3) W(3) P(3) 138.1(1) . . 0_555 yes
S(3) W(3) S(11) 127.3(3) . . 0_555 yes
S(3) W(3) S(12) 81.2(3) . . 0_555 yes
S(3) W(3) S(13) 118.9(3) . . 0_555 yes
S(3) W(3) P(3) 79.4(3) . . 0_555 yes
S(11) W(3) S(12) 103.4(2) . . 0_555 yes
S(11) W(3) S(13) 110.4(3) . . 0_555 yes
S(11) W(3) P(3) 85.9(3) . . 0_555 yes
S(12) W(3) S(13) 105.6(2) . . 0_555 yes
S(12) W(3) P(3) 160.3(3) . . 0_555 yes
S(13) W(3) P(3) 86.7(2) . . 0_555 yes
Fe(3) W(4) Fe(4) 76.3(1) . . 0_555 yes
Fe(3) W(4) S(4) 111.6(4) . . 0_555 yes
Fe(3) W(4) S(14) 53.1(2) . . 0_555 yes
Fe(3) W(4) S(15) 52.0(2) . . 0_555 yes
Fe(3) W(4) S(16) 116.1(2) . . 0_555 yes
Fe(3) W(4) P(4) 137.2(3) . . 0_555 yes
Fe(4) W(4) S(4) 116.3(4) . . 0_555 yes
Fe(4) W(4) S(14) 112.9(2) . . 0_555 yes
Fe(4) W(4) S(15) 52.0(2) . . 0_555 yes
Fe(4) W(4) S(16) 52.9(3) . . 0_555 yes
Fe(4) W(4) P(4) 137.6(2) . . 0_555 yes
S(4) W(4) S(14) 121.2(4) . . 0_555 yes
S(4) W(4) S(15) 82.7(3) . . 0_555 yes
S(4) W(4) S(16) 123.6(5) . . 0_555 yes
S(4) W(4) P(4) 79.5(4) . . 0_555 yes
S(14) W(4) S(15) 105.0(3) . . 0_555 yes
S(14) W(4) S(16) 110.9(4) . . 0_555 yes
S(14) W(4) P(4) 85.2(4) . . 0_555 yes
S(15) W(4) S(16) 104.2(3) . . 0_555 yes
S(15) W(4) P(4) 162.1(3) . . 0_555 yes
S(16) W(4) P(4) 85.2(3) . . 0_555 yes
W(1) Fe(1) W(2) 163.0(2) . . 0_555 yes
W(1) Fe(1) S(6) 55.5(2) . . 0_555 yes
W(1) Fe(1) S(7) 51.4(2) . . 0_555 yes
W(1) Fe(1) S(8) 115.9(2) . . 0_555 yes
W(1) Fe(1) S(9) 133.6(2) . . 0_555 yes
W(2) Fe(1) S(6) 134.0(3) . . 0_555 yes
W(2) Fe(1) S(7) 115.9(2) . . 0_555 yes
W(2) Fe(1) S(8) 51.5(2) . . 0_555 yes
W(2) Fe(1) S(9) 56.1(2) . . 0_555 yes
S(6) Fe(1) S(7) 106.8(3) . . 0_555 yes
S(6) Fe(1) S(8) 105.0(3) . . 0_555 yes
S(6) Fe(1) S(9) 127.5(3) . . 0_555 yes
S(7) Fe(1) S(8) 101.6(3) . . 0_555 yes
S(7) Fe(1) S(9) 105.6(3) . . 0_555 yes
S(8) Fe(1) S(9) 107.5(3) . . 0_555 yes
W(2) Fe(2) W(3) 173.4(1) . . 0_555 yes
W(2) Fe(2) S(9) 55.8(2) . . 0_555 yes
W(2) Fe(2) S(10) 52.0(2) . . 0_555 yes
W(2) Fe(2) S(11) 124.5(2) . . 0_555 yes
W(2) Fe(2) S(12) 126.8(2) . . 0_555 yes
W(3) Fe(2) S(9) 129.5(2) . . 0_555 yes
W(3) Fe(2) S(10) 121.9(3) . . 0_555 yes
W(3) Fe(2) S(11) 51.7(2) . . 0_555 yes
W(3) Fe(2) S(12) 55.6(2) . . 0_555 yes
S(9) Fe(2) S(10) 107.2(3) . . 0_555 yes
S(9) Fe(2) S(11) 111.5(3) . . 0_555 yes
S(9) Fe(2) S(12) 120.2(3) . . 0_555 yes
S(10) Fe(2) S(11) 100.4(3) . . 0_555 yes
S(10) Fe(2) S(12) 109.1(3) . . 0_555 yes
S(11) Fe(2) S(12) 106.7(3) . . 0_555 yes
W(3) Fe(3) W(4) 160.4(2) . . 0_555 yes
W(3) Fe(3) S(12) 55.9(2) . . 0_555 yes
W(3) Fe(3) S(13) 51.9(2) . . 0_555 yes
W(3) Fe(3) S(14) 112.6(3) . . 0_555 yes
W(3) Fe(3) S(15) 136.0(3) . . 0_555 yes
W(4) Fe(3) S(12) 133.2(2) . . 0_555 yes
W(4) Fe(3) S(13) 114.9(2) . . 0_555 yes
W(4) Fe(3) S(14) 51.6(2) . . 0_555 yes
W(4) Fe(3) S(15) 56.2(2) . . 0_555 yes
S(12) Fe(3) S(13) 107.7(3) . . 0_555 yes
S(12) Fe(3) S(14) 103.3(3) . . 0_555 yes
S(12) Fe(3) S(15) 129.7(3) . . 0_555 yes
S(13) Fe(3) S(14) 100.6(3) . . 0_555 yes
S(13) Fe(3) S(15) 104.3(3) . . 0_555 yes
S(14) Fe(3) S(15) 107.7(3) . . 0_555 yes
W(1) Fe(4) W(4) 171.1(2) . . 0_555 yes
W(1) Fe(4) S(5) 51.9(2) . . 0_555 yes
W(1) Fe(4) S(6) 55.8(2) . . 0_555 yes
W(1) Fe(4) S(15) 130.7(3) . . 0_555 yes
W(1) Fe(4) S(16) 119.6(3) . . 0_555 yes
W(4) Fe(4) S(5) 122.9(2) . . 0_555 yes
W(4) Fe(4) S(6) 127.5(3) . . 0_555 yes
W(4) Fe(4) S(15) 56.2(2) . . 0_555 yes
W(4) Fe(4) S(16) 52.3(2) . . 0_555 yes
S(5) Fe(4) S(6) 107.3(3) . . 0_555 yes
S(5) Fe(4) S(15) 108.7(4) . . 0_555 yes
S(5) Fe(4) S(16) 100.8(4) . . 0_555 yes
S(6) Fe(4) S(15) 123.0(3) . . 0_555 yes
S(6) Fe(4) S(16) 107.1(4) . . 0_555 yes
S(15) Fe(4) S(16) 107.8(3) . . 0_555 yes
W(1) S(1) C(1) 113(1) . . 0_555 yes
W(2) S(2) C(5) 112(1) . . 0_555 yes
W(3) S(3) C(9) 112(1) . . 0_555 yes
W(4) S(4) C(13) 112(1) . . 0_555 yes
W(1) S(5) Fe(4) 74.7(3) . . 0_555 yes
W(1) S(6) Fe(1) 72.8(3) . . 0_555 yes
W(1) S(6) Fe(4) 72.2(3) . . 0_555 yes
Fe(1) S(6) Fe(4) 98.7(3) . . 0_555 yes
W(1) S(7) Fe(1) 75.6(3) . . 0_555 yes
W(2) S(8) Fe(1) 75.6(2) . . 0_555 yes
W(2) S(9) Fe(1) 71.9(2) . . 0_555 yes
W(2) S(9) Fe(2) 72.2(2) . . 0_555 yes
Fe(1) S(9) Fe(2) 98.1(3) . . 0_555 yes
W(2) S(10) Fe(2) 75.7(3) . . 0_555 yes
W(3) S(11) Fe(2) 75.7(2) . . 0_555 yes
W(3) S(12) Fe(2) 73.0(2) . . 0_555 yes
W(3) S(12) Fe(3) 71.6(2) . . 0_555 yes
Fe(2) S(12) Fe(3) 98.2(3) . . 0_555 yes
W(3) S(13) Fe(3) 75.0(2) . . 0_555 yes
W(4) S(14) Fe(3) 75.3(3) . . 0_555 yes
W(4) S(15) Fe(3) 71.8(3) . . 0_555 yes
W(4) S(15) Fe(4) 71.8(2) . . 0_555 yes
Fe(3) S(15) Fe(4) 96.2(3) . . 0_555 yes
W(4) S(16) Fe(4) 74.8(3) . . 0_555 yes
W(1) P(1) C(2) 105(1) . . 0_555 yes
W(1) P(1) C(3) 117(1) . . 0_555 yes
W(1) P(1) C(4) 118(1) . . 0_555 yes
C(2) P(1) C(3) 108(2) . . 0_555 yes
C(2) P(1) C(4) 103(1) . . 0_555 yes
C(3) P(1) C(4) 102(2) . . 0_555 yes
W(2) P(2) C(6) 106.4(9) . . 0_555 yes
W(2) P(2) C(7) 118.9(10) . . 0_555 yes
W(2) P(2) C(8) 116.0(8) . . 0_555 yes
C(6) P(2) C(7) 108(1) . . 0_555 yes
C(6) P(2) C(8) 103(1) . . 0_555 yes
C(7) P(2) C(8) 102(1) . . 0_555 yes
W(3) P(3) C(10) 105(1) . . 0_555 yes
W(3) P(3) C(11) 118(1) . . 0_555 yes
W(3) P(3) C(12) 115(1) . . 0_555 yes
C(10) P(3) C(11) 108(1) . . 0_555 yes
C(10) P(3) C(12) 104(1) . . 0_555 yes
C(11) P(3) C(12) 101(1) . . 0_555 yes
W(4) P(4) C(14) 107(1) . . 0_555 yes
W(4) P(4) C(15) 119(1) . . 0_555 yes
W(4) P(4) C(16) 115(2) . . 0_555 yes
C(14) P(4) C(15) 105(2) . . 0_555 yes
C(14) P(4) C(16) 107(3) . . 0_555 yes
C(15) P(4) C(16) 99(3) . . 0_555 yes
S(1) C(1) C(2) 109(2) . . 0_555 yes
P(1) C(2) C(1) 108(2) . . 0_555 yes
S(2) C(5) C(6) 113(2) . . 0_555 yes
P(2) C(6) C(5) 108(2) . . 0_555 yes
S(3) C(9) C(10) 113(2) . . 0_555 yes
P(3) C(10) C(9) 111(2) . . 0_555 yes
S(4) C(13) C(14) 112(3) . . 0_555 yes
P(4) C(14) C(13) 106(3) . . 0_555 yes
N(1) C(17) O(1) 120(2) . . 0_555 yes
C(17) N(1) C(18) 119(2) . . 0_555 yes
C(17) N(1) C(19) 119(3) . . 0_555 yes
C(18) N(1) C(19) 120(3) . . 0_555 yes
N(2) C(20) O(2) 120(2) . . 0_555 yes
C(20) N(2) C(22) 119(2) . . 0_555 yes
C(20) N(2) C(21) 119(2) . . 0_555 yes
C(22) N(2) C(21) 120(3) . . 0_555 yes
N(3) C(23) O(3) 120(3) . . 0_555 yes
C(23) N(3) C(24) 119(2) . . 0_555 yes
C(23) N(3) C(25) 119(2) . . 0_555 yes
C(24) N(3) C(25) 120(2) . . 0_555 yes
N(4) C(26) O(4) 120(4) . . 0_555 yes
C(26) N(4) C(27) 119(3) . . 0_555 yes
C(26) N(4) C(28) 119(2) . . 0_555 yes
C(27) N(4) C(28) 120(3) . . 0_555 yes

loop_
_geom_bond_atom_site_label_1
_geom_bond_atom_site_label_2
_geom_bond_distance
_geom_bond_site_symmetry_1
_geom_bond_site_symmetry_2
_geom_bond_publ_flag
W(1) Fe(1) 2.741(4) . . yes
W(1) Fe(4) 2.724(4) . . yes
W(1) S(1) 2.332(9) . . yes
W(1) S(5) 2.222(7) . . yes
W(1) S(6) 2.367(9) . . yes
W(1) S(7) 2.211(8) . . yes
W(1) P(1) 2.517(9) . . yes
W(2) Fe(1) 2.731(3) . . yes
W(2) Fe(2) 2.744(4) . . yes
W(2) S(2) 2.347(9) . . yes
W(2) S(8) 2.206(7) . . yes
W(2) S(9) 2.385(5) . . yes
W(2) S(10) 2.232(9) . . yes
W(2) P(2) 2.508(6) . . yes
W(3) Fe(2) 2.748(4) . . yes
W(3) Fe(3) 2.717(4) . . yes
W(3) S(3) 2.350(9) . . yes
W(3) S(11) 2.225(8) . . yes
W(3) S(12) 2.371(6) . . yes
W(3) S(13) 2.212(6) . . yes
W(3) P(3) 2.523(7) . . yes
W(4) Fe(3) 2.716(4) . . yes
W(4) Fe(4) 2.717(4) . . yes
W(4) S(4) 2.295(10) . . yes
W(4) S(14) 2.201(9) . . yes
W(4) S(15) 2.378(8) . . yes
W(4) S(16) 2.227(9) . . yes
W(4) P(4) 2.51(1) . . yes
Fe(1) S(6) 2.252(9) . . yes
Fe(1) S(7) 2.26(1) . . yes
Fe(1) S(8) 2.251(6) . . yes
Fe(1) S(9) 2.263(7) . . yes
Fe(2) S(9) 2.272(9) . . yes
Fe(2) S(10) 2.239(6) . . yes
Fe(2) S(11) 2.253(7) . . yes
Fe(2) S(12) 2.246(8) . . yes
Fe(3) S(12) 2.270(6) . . yes
Fe(3) S(13) 2.251(7) . . yes
Fe(3) S(14) 2.247(9) . . yes
Fe(3) S(15) 2.253(9) . . yes
Fe(4) S(5) 2.27(1) . . yes
Fe(4) S(6) 2.255(7) . . yes
Fe(4) S(15) 2.253(8) . . yes
Fe(4) S(16) 2.24(1) . . yes
S(1) C(1) 1.88(5) . . yes
S(2) C(5) 1.87(3) . . yes
S(3) C(9) 1.81(3) . . yes
S(4) C(13) 1.83(4) . . yes
P(1) C(2) 1.83(3) . . yes
P(1) C(3) 1.74(4) . . yes
P(1) C(4) 1.80(5) . . yes
P(2) C(6) 1.83(4) . . yes
P(2) C(7) 1.83(3) . . yes
P(2) C(8) 1.83(3) . . yes
P(3) C(10) 1.78(5) . . yes
P(3) C(11) 1.77(3) . . yes
P(3) C(12) 1.85(3) . . yes
P(4) C(14) 1.73(5) . . yes
P(4) C(15) 1.83(5) . . yes
P(4) C(16) 1.67(6) . . yes
C(1) C(2) 1.51(7) . . yes
C(5) C(6) 1.48(5) . . yes
C(9) C(10) 1.48(4) . . yes
C(13) C(14) 1.59(9) . . yes
C(17) N(1) 1.47(4) . . yes
C(17) O(1) 1.35(6) . . yes
N(1) C(18) 1.54(7) . . yes
N(1) C(19) 1.54(4) . . yes
C(20) N(2) 1.47(4) . . yes
C(20) O(2) 1.35(5) . . yes
N(2) C(22) 1.54(5) . . yes
N(2) C(21) 1.54(4) . . yes
C(23) N(3) 1.47(5) . . yes
C(23) O(3) 1.35(4) . . yes
N(3) C(24) 1.54(5) . . yes
N(3) C(25) 1.54(6) . . yes
C(26) N(4) 1.47(6) . . yes
C(26) O(4) 1.35(5) . . yes
N(4) C(27) 1.54(5) . . yes
N(4) C(28) 1.54(8) . . yes

loop_
_geom_contact_atom_site_label_1
_geom_contact_atom_site_label_2
_geom_contact_distance
_geom_contact_site_symmetry_1
_geom_contact_site_symmetry_2
_geom_contact_publ_flag
W(1) Fe(1) 2.741(4) . . ?
W(1) Fe(4) 2.724(4) . . ?
W(1) P(1) 2.517(9) . . ?
W(2) Fe(1) 2.731(3) . . ?
W(2) Fe(2) 2.744(4) . . ?
W(2) P(2) 2.508(6) . . ?
W(3) Fe(2) 2.748(4) . . ?
W(3) Fe(3) 2.717(4) . . ?
W(3) P(3) 2.523(7) . . ?
W(4) Fe(3) 2.716(4) . . ?
W(4) Fe(4) 2.717(4) . . ?
W(4) P(4) 2.51(1) . . ?
S(8) C(1) 3.51(4) . 2_776 ?
S(12) C(24) 3.46(4) . 2_766 ?
S(13) C(27) 3.40(4) . . ?
S(14) C(17) 3.54(3) . 2_766 ?
S(16) C(18) 3.48(5) . 2_766 ?
C(1) C(15) 3.56(7) . 2_766 ?
C(5) C(27) 3.57(6) . 1_565 ?
C(7) O(1) 3.43(5) . 2_776 ?
C(9) O(1) 3.36(4) . 1_554 ?
C(10) O(4) 3.32(5) . 2_655 ?
C(13) O(2) 3.40(5) . 2_656 ?
C(14) O(2) 3.47(5) . 2_656 ?
C(16) O(2) 3.30(10) . . ?
C(16) C(25) 3.47(7) . . ?
C(21) O(4) 3.46(6) . 2_656 ?
C(23) C(28) 2.81(8) . 2_656 ?
N(3) C(28) 3.51(7) . 2_656 ?
O(3) C(28) 2.84(9) . 2_656 ?

loop_
_geom_torsion_atom_site_label_1
_geom_torsion_atom_site_label_2
_geom_torsion_atom_site_label_3
_geom_torsion_atom_site_label_4
_geom_torsion
_geom_torsion_site_symmetry_1
_geom_torsion_site_symmetry_2
_geom_torsion_site_symmetry_3
_geom_torsion_site_symmetry_4
_geom_torsion_publ_flag
W(1) Fe(1) W(2) Fe(2) 178.4(6) 0_555 20_1 5_555 55_5 yes
W(1) Fe(1) W(2) S(2) -64.9(6) 0_555 20_1 5_555 55_5 yes
W(1) Fe(1) W(2) S(8) 45.7(6) 0_555 20_1 5_555 55_5 yes
W(1) Fe(1) W(2) S(9) -130.4(7) 0_555 20_1 5_555 55_5 yes
W(1) Fe(1) W(2) S(10) 143.4(6) 0_555 20_1 5_555 55_5 yes
W(1) Fe(1) W(2) P(2) 28.1(8) 0_555 20_1 5_555 55_5 yes
W(1) Fe(1) S(6) Fe(4) 68.2(3) 0_555 20_1 5_555 55_5 yes
W(1) Fe(1) S(8) W(2) -166.6(2) 0_555 20_1 5_555 55_5 yes
W(1) Fe(1) S(9) W(2) 162.1(3) 0_555 20_1 5_555 55_5 yes
W(1) Fe(1) S(9) Fe(2) -129.7(3) 0_555 20_1 5_555 55_5 yes
W(1) Fe(4) W(4) Fe(3) -164(1) 0_555 20_1 5_555 55_5 yes
W(1) Fe(4) W(4) S(4) 87(1) 0_555 20_1 5_555 55_5 yes
W(1) Fe(4) W(4) S(14) -125(1) 0_555 20_1 5_555 55_5 yes
W(1) Fe(4) W(4) S(15) 143(1) 0_555 20_1 5_555 55_5 yes
W(1) Fe(4) W(4) S(16) -25(1) 0_555 20_1 5_555 55_5 yes
W(1) Fe(4) W(4) P(4) -16(1) 0_555 20_1 5_555 55_5 yes
W(1) Fe(4) S(6) Fe(1) -68.6(3) 0_555 20_1 5_555 55_5 yes
W(1) Fe(4) S(15) W(4) -172.9(2) 0_555 20_1 5_555 55_5 yes
W(1) Fe(4) S(15) Fe(3) 118.6(3) 0_555 20_1 5_555 55_5 yes
W(1) Fe(4) S(16) W(4) 175.5(2) 0_555 20_1 5_555 55_5 yes
W(1) S(1) C(1) C(2) -24(2) 0_555 20_1 5_555 55_5 yes
W(1) S(5) Fe(4) W(4) 171.1(2) 0_555 20_1 5_555 55_5 yes
W(1) S(5) Fe(4) S(6) 7.4(3) 0_555 20_1 5_555 55_5 yes
W(1) S(5) Fe(4) S(15) -127.6(3) 0_555 20_1 5_555 55_5 yes
W(1) S(5) Fe(4) S(16) 119.2(3) 0_555 20_1 5_555 55_5 yes
W(1) S(6) Fe(1) W(2) 161.7(2) 0_555 20_1 5_555 55_5 yes
W(1) S(6) Fe(1) S(7) 3.9(2) 0_555 20_1 5_555 55_5 yes
W(1) S(6) Fe(1) S(8) 111.3(3) 0_555 20_1 5_555 55_5 yes
W(1) S(6) Fe(1) S(9) -121.9(3) 0_555 20_1 5_555 55_5 yes
W(1) S(6) Fe(4) W(4) -169.7(2) 0_555 20_1 5_555 55_5 yes
W(1) S(6) Fe(4) S(5) -7.0(3) 0_555 20_1 5_555 55_5 yes
W(1) S(6) Fe(4) S(15) 120.0(4) 0_555 20_1 5_555 55_5 yes
W(1) S(6) Fe(4) S(16) -114.5(3) 0_555 20_1 5_555 55_5 yes
W(1) S(7) Fe(1) W(2) -166.6(1) 0_555 20_1 5_555 55_5 yes
W(1) S(7) Fe(1) S(6) -4.2(3) 0_555 20_1 5_555 55_5 yes
W(1) S(7) Fe(1) S(8) -113.9(3) 0_555 20_1 5_555 55_5 yes
W(1) S(7) Fe(1) S(9) 134.0(2) 0_555 20_1 5_555 55_5 yes
W(1) P(1) C(2) C(1) -52(2) 0_555 20_1 5_555 55_5 yes
W(2) Fe(1) W(1) Fe(4) 179.4(6) 0_555 20_1 5_555 55_5 yes
W(2) Fe(1) W(1) S(1) -66.8(7) 0_555 20_1 5_555 55_5 yes
W(2) Fe(1) W(1) S(5) 142.2(6) 0_555 20_1 5_555 55_5 yes
W(2) Fe(1) W(1) S(6) -129.4(6) 0_555 20_1 5_555 55_5 yes
W(2) Fe(1) W(1) S(7) 45.7(6) 0_555 20_1 5_555 55_5 yes
W(2) Fe(1) W(1) P(1) 27.3(7) 0_555 20_1 5_555 55_5 yes
W(2) Fe(1) S(6) Fe(4) -130.1(3) 0_555 20_1 5_555 55_5 yes
W(2) Fe(1) S(9) Fe(2) 68.2(2) 0_555 20_1 5_555 55_5 yes
W(2) Fe(2) W(3) Fe(3) 165(1) 0_555 20_1 5_555 55_5 yes
W(2) Fe(2) W(3) S(3) 61(1) 0_555 20_1 5_555 55_5 yes
W(2) Fe(2) W(3) S(11) -56(1) 0_555 20_1 5_555 55_5 yes
W(2) Fe(2) W(3) S(12) 113(1) 0_555 20_1 5_555 55_5 yes
W(2) Fe(2) W(3) S(13) -154(1) 0_555 20_1 5_555 55_5 yes
W(2) Fe(2) W(3) P(3) -42(1) 0_555 20_1 5_555 55_5 yes
W(2) Fe(2) S(9) Fe(1) -67.9(2) 0_555 20_1 5_555 55_5 yes
W(2) Fe(2) S(11) W(3) 173.4(2) 0_555 20_1 5_555 55_5 yes
W(2) Fe(2) S(12) W(3) -172.5(2) 0_555 20_1 5_555 55_5 yes
W(2) Fe(2) S(12) Fe(3) 119.7(2) 0_555 20_1 5_555 55_5 yes
W(2) S(2) C(5) C(6) -20(2) 0_555 20_1 5_555 55_5 yes
W(2) S(8) Fe(1) S(6) 134.8(3) 0_555 20_1 5_555 55_5 yes
W(2) S(8) Fe(1) S(7) -114.0(3) 0_555 20_1 5_555 55_5 yes
W(2) S(8) Fe(1) S(9) -3.4(4) 0_555 20_1 5_555 55_5 yes
W(2) S(9) Fe(1) S(6) -122.6(3) 0_555 20_1 5_555 55_5 yes
W(2) S(9) Fe(1) S(7) 111.1(2) 0_555 20_1 5_555 55_5 yes
W(2) S(9) Fe(1) S(8) 3.2(3) 0_555 20_1 5_555 55_5 yes
W(2) S(9) Fe(2) W(3) -175.3(2) 0_555 20_1 5_555 55_5 yes
W(2) S(9) Fe(2) S(10) -9.0(3) 0_555 20_1 5_555 55_5 yes
W(2) S(9) Fe(2) S(11) -117.9(2) 0_555 20_1 5_555 55_5 yes
W(2) S(9) Fe(2) S(12) 116.2(2) 0_555 20_1 5_555 55_5 yes
W(2) S(10) Fe(2) W(3) 177.0(2) 0_555 20_1 5_555 55_5 yes
W(2) S(10) Fe(2) S(9) 9.4(3) 0_555 20_1 5_555 55_5 yes
W(2) S(10) Fe(2) S(11) 125.9(3) 0_555 20_1 5_555 55_5 yes
W(2) S(10) Fe(2) S(12) -122.2(3) 0_555 20_1 5_555 55_5 yes
W(2) P(2) C(6) C(5) -49(2) 0_555 20_1 5_555 55_5 yes
W(3) Fe(2) W(2) Fe(1) -162(1) 0_555 20_1 5_555 55_5 yes
W(3) Fe(2) W(2) S(2) 94(1) 0_555 20_1 5_555 55_5 yes
W(3) Fe(2) W(2) S(8) -122(1) 0_555 20_1 5_555 55_5 yes
W(3) Fe(2) W(2) S(9) 146(1) 0_555 20_1 5_555 55_5 yes
W(3) Fe(2) W(2) S(10) -22(1) 0_555 20_1 5_555 55_5 yes
W(3) Fe(2) W(2) P(2) -9(1) 0_555 20_1 5_555 55_5 yes
W(3) Fe(2) S(9) Fe(1) 116.8(2) 0_555 20_1 5_555 55_5 yes
W(3) Fe(2) S(12) Fe(3) -67.8(2) 0_555 20_1 5_555 55_5 yes
W(3) Fe(3) W(4) Fe(4) 173.2(5) 0_555 20_1 5_555 55_5 yes
W(3) Fe(3) W(4) S(4) -73.6(6) 0_555 20_1 5_555 55_5 yes
W(3) Fe(3) W(4) S(14) 40.0(5) 0_555 20_1 5_555 55_5 yes
W(3) Fe(3) W(4) S(15) -134.6(5) 0_555 20_1 5_555 55_5 yes
W(3) Fe(3) W(4) S(16) 137.5(6) 0_555 20_1 5_555 55_5 yes
W(3) Fe(3) W(4) P(4) 24.4(7) 0_555 20_1 5_555 55_5 yes
W(3) Fe(3) S(12) Fe(2) 68.9(2) 0_555 20_1 5_555 55_5 yes
W(3) Fe(3) S(14) W(4) -166.5(1) 0_555 20_1 5_555 55_5 yes
W(3) Fe(3) S(15) W(4) 159.9(2) 0_555 20_1 5_555 55_5 yes
W(3) Fe(3) S(15) Fe(4) -131.7(2) 0_555 20_1 5_555 55_5 yes
W(3) S(3) C(9) C(10) -22(2) 0_555 20_1 5_555 55_5 yes
W(3) S(11) Fe(2) S(9) -124.1(2) 0_555 20_1 5_555 55_5 yes
W(3) S(11) Fe(2) S(10) 122.6(3) 0_555 20_1 5_555 55_5 yes
W(3) S(11) Fe(2) S(12) 8.9(3) 0_555 20_1 5_555 55_5 yes
W(3) S(12) Fe(2) S(9) 119.6(2) 0_555 20_1 5_555 55_5 yes
W(3) S(12) Fe(2) S(10) -116.1(3) 0_555 20_1 5_555 55_5 yes
W(3) S(12) Fe(2) S(11) -8.5(3) 0_555 20_1 5_555 55_5 yes
W(3) S(12) Fe(3) W(4) 157.6(3) 0_555 20_1 5_555 55_5 yes
W(3) S(12) Fe(3) S(13) 2.5(3) 0_555 20_1 5_555 55_5 yes
W(3) S(12) Fe(3) S(14) 108.4(3) 0_555 20_1 5_555 55_5 yes
W(3) S(12) Fe(3) S(15) -124.6(3) 0_555 20_1 5_555 55_5 yes
W(3) S(13) Fe(3) W(4) -162.9(2) 0_555 20_1 5_555 55_5 yes
W(3) S(13) Fe(3) S(12) -2.7(3) 0_555 20_1 5_555 55_5 yes
W(3) S(13) Fe(3) S(14) -110.5(3) 0_555 20_1 5_555 55_5 yes
W(3) S(13) Fe(3) S(15) 138.1(3) 0_555 20_1 5_555 55_5 yes
W(3) P(3) C(10) C(9) -42(2) 0_555 20_1 5_555 55_5 yes
W(4) Fe(3) W(3) Fe(2) -174.9(5) 0_555 20_1 5_555 55_5 yes
W(4) Fe(3) W(3) S(3) -60.6(5) 0_555 20_1 5_555 55_5 yes
W(4) Fe(3) W(3) S(11) 149.1(5) 0_555 20_1 5_555 55_5 yes
W(4) Fe(3) W(3) S(12) -124.2(6) 0_555 20_1 5_555 55_5 yes
W(4) Fe(3) W(3) S(13) 52.7(5) 0_555 20_1 5_555 55_5 yes
W(4) Fe(3) W(3) P(3) 33.0(7) 0_555 20_1 5_555 55_5 yes
W(4) Fe(3) S(12) Fe(2) -133.5(3) 0_555 20_1 5_555 55_5 yes
W(4) Fe(3) S(15) Fe(4) 68.5(2) 0_555 20_1 5_555 55_5 yes
W(4) Fe(4) W(1) Fe(1) 165(1) 0_555 20_1 5_555 55_5 yes
W(4) Fe(4) W(1) S(1) 60(1) 0_555 20_1 5_555 55_5 yes
W(4) Fe(4) W(1) S(5) -56(1) 0_555 20_1 5_555 55_5 yes
W(4) Fe(4) W(1) S(6) 114(1) 0_555 20_1 5_555 55_5 yes
W(4) Fe(4) W(1) S(7) -155(1) 0_555 20_1 5_555 55_5 yes
W(4) Fe(4) W(1) P(1) -41(1) 0_555 20_1 5_555 55_5 yes
W(4) Fe(4) S(6) Fe(1) 121.6(3) 0_555 20_1 5_555 55_5 yes
W(4) Fe(4) S(15) Fe(3) -68.4(2) 0_555 20_1 5_555 55_5 yes
W(4) S(4) C(13) C(14) -21(6) 0_555 20_1 5_555 55_5 yes
W(4) S(14) Fe(3) S(12) 135.2(2) 0_555 20_1 5_555 55_5 yes
W(4) S(14) Fe(3) S(13) -113.5(3) 0_555 20_1 5_555 55_5 yes
W(4) S(14) Fe(3) S(15) -4.6(3) 0_555 20_1 5_555 55_5 yes
W(4) S(15) Fe(3) S(12) -121.0(3) 0_555 20_1 5_555 55_5 yes
W(4) S(15) Fe(3) S(13) 110.7(2) 0_555 20_1 5_555 55_5 yes
W(4) S(15) Fe(3) S(14) 4.4(2) 0_555 20_1 5_555 55_5 yes
W(4) S(15) Fe(4) S(5) -117.6(3) 0_555 20_1 5_555 55_5 yes
W(4) S(15) Fe(4) S(6) 116.1(4) 0_555 20_1 5_555 55_5 yes
W(4) S(15) Fe(4) S(16) -9.1(4) 0_555 20_1 5_555 55_5 yes
W(4) S(16) Fe(4) S(5) 123.4(3) 0_555 20_1 5_555 55_5 yes
W(4) S(16) Fe(4) S(6) -124.6(3) 0_555 20_1 5_555 55_5 yes
W(4) S(16) Fe(4) S(15) 9.6(4) 0_555 20_1 5_555 55_5 yes
W(4) P(4) C(14) C(13) -49(4) 0_555 20_1 5_555 55_5 yes
Fe(1) W(1) Fe(4) S(5) -137.7(3) 0_555 20_1 5_555 55_5 yes
Fe(1) W(1) Fe(4) S(6) 50.8(3) 0_555 20_1 5_555 55_5 yes
Fe(1) W(1) Fe(4) S(15) -55.6(3) 0_555 20_1 5_555 55_5 yes
Fe(1) W(1) Fe(4) S(16) 142.1(4) 0_555 20_1 5_555 55_5 yes
Fe(1) W(1) S(1) C(1) 132(1) 0_555 20_1 5_555 55_5 yes
Fe(1) W(1) S(5) Fe(4) 47.4(3) 0_555 20_1 5_555 55_5 yes
Fe(1) W(1) S(6) Fe(4) -105.4(3) 0_555 20_1 5_555 55_5 yes
Fe(1) W(1) P(1) C(2) -77(1) 0_555 20_1 5_555 55_5 yes
Fe(1) W(1) P(1) C(3) 161(2) 0_555 20_1 5_555 55_5 yes
Fe(1) W(1) P(1) C(4) 37(1) 0_555 20_1 5_555 55_5 yes
Fe(1) W(2) Fe(2) S(9) 51.2(2) 0_555 20_1 5_555 55_5 yes
Fe(1) W(2) Fe(2) S(10) -139.7(3) 0_555 20_1 5_555 55_5 yes
Fe(1) W(2) Fe(2) S(11) 145.2(3) 0_555 20_1 5_555 55_5 yes
Fe(1) W(2) Fe(2) S(12) -53.5(3) 0_555 20_1 5_555 55_5 yes
Fe(1) W(2) S(2) C(5) 130(1) 0_555 20_1 5_555 55_5 yes
Fe(1) W(2) S(9) Fe(2) -105.1(3) 0_555 20_1 5_555 55_5 yes
Fe(1) W(2) S(10) Fe(2) 45.1(2) 0_555 20_1 5_555 55_5 yes
Fe(1) W(2) P(2) C(6) -75(1) 0_555 20_1 5_555 55_5 yes
Fe(1) W(2) P(2) C(7) 47(1) 0_555 20_1 5_555 55_5 yes
Fe(1) W(2) P(2) C(8) 169(1) 0_555 20_1 5_555 55_5 yes
Fe(1) S(6) W(1) Fe(4) 105.4(3) 0_555 20_1 5_555 55_5 yes
Fe(1) S(6) W(1) S(1) -121.7(3) 0_555 20_1 5_555 55_5 yes
Fe(1) S(6) W(1) S(5) 112.5(3) 0_555 20_1 5_555 55_5 yes
Fe(1) S(6) W(1) S(7) -4.0(2) 0_555 20_1 5_555 55_5 yes
Fe(1) S(6) W(1) P(1) -128.2(7) 0_555 20_1 5_555 55_5 yes
Fe(1) S(6) Fe(4) S(5) -75.6(4) 0_555 20_1 5_555 55_5 yes
Fe(1) S(6) Fe(4) S(15) 51.3(5) 0_555 20_1 5_555 55_5 yes
Fe(1) S(6) Fe(4) S(16) 176.8(4) 0_555 20_1 5_555 55_5 yes
Fe(1) S(7) W(1) Fe(4) -50.6(2) 0_555 20_1 5_555 55_5 yes
Fe(1) S(7) W(1) S(1) 92.3(4) 0_555 20_1 5_555 55_5 yes
Fe(1) S(7) W(1) S(5) -108.6(3) 0_555 20_1 5_555 55_5 yes
Fe(1) S(7) W(1) S(6) 3.9(2) 0_555 20_1 5_555 55_5 yes
Fe(1) S(7) W(1) P(1) 167.8(2) 0_555 20_1 5_555 55_5 yes
Fe(1) S(8) W(2) Fe(2) -51.4(3) 0_555 20_1 5_555 55_5 yes
Fe(1) S(8) W(2) S(2) 92.3(3) 0_555 20_1 5_555 55_5 yes
Fe(1) S(8) W(2) S(9) 3.2(3) 0_555 20_1 5_555 55_5 yes
Fe(1) S(8) W(2) S(10) -108.4(3) 0_555 20_1 5_555 55_5 yes
Fe(1) S(8) W(2) P(2) 168.7(3) 0_555 20_1 5_555 55_5 yes
Fe(1) S(9) W(2) Fe(2) 105.1(3) 0_555 20_1 5_555 55_5 yes
Fe(1) S(9) W(2) S(2) -118.9(3) 0_555 20_1 5_555 55_5 yes
Fe(1) S(9) W(2) S(8) -3.2(3) 0_555 20_1 5_555 55_5 yes
Fe(1) S(9) W(2) S(10) 114.0(3) 0_555 20_1 5_555 55_5 yes
Fe(1) S(9) W(2) P(2) -133.4(7) 0_555 20_1 5_555 55_5 yes
Fe(1) S(9) Fe(2) S(10) -76.9(3) 0_555 20_1 5_555 55_5 yes
Fe(1) S(9) Fe(2) S(11) 174.1(2) 0_555 20_1 5_555 55_5 yes
Fe(1) S(9) Fe(2) S(12) 48.3(3) 0_555 20_1 5_555 55_5 yes
Fe(2) W(2) Fe(1) S(6) 60.6(3) 0_555 20_1 5_555 55_5 yes
Fe(2) W(2) Fe(1) S(7) -143.1(3) 0_555 20_1 5_555 55_5 yes
Fe(2) W(2) Fe(1) S(8) 132.7(3) 0_555 20_1 5_555 55_5 yes
Fe(2) W(2) Fe(1) S(9) -51.2(3) 0_555 20_1 5_555 55_5 yes
Fe(2) W(2) S(2) C(5) -144(1) 0_555 20_1 5_555 55_5 yes
Fe(2) W(2) P(2) C(6) 148(1) 0_555 20_1 5_555 55_5 yes
Fe(2) W(2) P(2) C(7) -88(1) 0_555 20_1 5_555 55_5 yes
Fe(2) W(2) P(2) C(8) 33(1) 0_555 20_1 5_555 55_5 yes
Fe(2) W(3) Fe(3) S(12) -50.7(3) 0_555 20_1 5_555 55_5 yes
Fe(2) W(3) Fe(3) S(13) 132.4(3) 0_555 20_1 5_555 55_5 yes
Fe(2) W(3) Fe(3) S(14) -141.8(2) 0_555 20_1 5_555 55_5 yes
Fe(2) W(3) Fe(3) S(15) 63.5(3) 0_555 20_1 5_555 55_5 yes
Fe(2) W(3) S(3) C(9) -140.8(9) 0_555 20_1 5_555 55_5 yes
Fe(2) W(3) S(12) Fe(3) 105.0(3) 0_555 20_1 5_555 55_5 yes
Fe(2) W(3) S(13) Fe(3) -51.7(3) 0_555 20_1 5_555 55_5 yes
Fe(2) W(3) P(3) C(10) 139(1) 0_555 20_1 5_555 55_5 yes
Fe(2) W(3) P(3) C(11) -97(1) 0_555 20_1 5_555 55_5 yes
Fe(2) W(3) P(3) C(12) 24(1) 0_555 20_1 5_555 55_5 yes
Fe(2) S(9) W(2) S(2) 135.9(3) 0_555 20_1 5_555 55_5 yes
Fe(2) S(9) W(2) S(8) -108.4(3) 0_555 20_1 5_555 55_5 yes
Fe(2) S(9) W(2) S(10) 8.9(3) 0_555 20_1 5_555 55_5 yes
Fe(2) S(9) W(2) P(2) 121.5(8) 0_555 20_1 5_555 55_5 yes
Fe(2) S(9) Fe(1) S(6) -54.4(4) 0_555 20_1 5_555 55_5 yes
Fe(2) S(9) Fe(1) S(7) 179.2(2) 0_555 20_1 5_555 55_5 yes
Fe(2) S(9) Fe(1) S(8) 71.4(3) 0_555 20_1 5_555 55_5 yes
Fe(2) S(10) W(2) S(2) -100.0(3) 0_555 20_1 5_555 55_5 yes
Fe(2) S(10) W(2) S(8) 103.5(2) 0_555 20_1 5_555 55_5 yes
Fe(2) S(10) W(2) S(9) -8.8(3) 0_555 20_1 5_555 55_5 yes
Fe(2) S(10) W(2) P(2) -171.1(3) 0_555 20_1 5_555 55_5 yes
Fe(2) S(11) W(3) Fe(3) 46.2(2) 0_555 20_1 5_555 55_5 yes
Fe(2) S(11) W(3) S(3) -97.4(3) 0_555 20_1 5_555 55_5 yes
Fe(2) S(11) W(3) S(12) -8.3(3) 0_555 20_1 5_555 55_5 yes
Fe(2) S(11) W(3) S(13) 104.2(3) 0_555 20_1 5_555 55_5 yes
Fe(2) S(11) W(3) P(3) -170.8(2) 0_555 20_1 5_555 55_5 yes
Fe(2) S(12) W(3) Fe(3) -105.0(3) 0_555 20_1 5_555 55_5 yes
Fe(2) S(12) W(3) S(3) 134.8(2) 0_555 20_1 5_555 55_5 yes
Fe(2) S(12) W(3) S(11) 8.4(3) 0_555 20_1 5_555 55_5 yes
Fe(2) S(12) W(3) S(13) -107.6(3) 0_555 20_1 5_555 55_5 yes
Fe(2) S(12) W(3) P(3) 125.3(6) 0_555 20_1 5_555 55_5 yes
Fe(2) S(12) Fe(3) S(13) 71.5(4) 0_555 20_1 5_555 55_5 yes
Fe(2) S(12) Fe(3) S(14) 177.3(3) 0_555 20_1 5_555 55_5 yes
Fe(2) S(12) Fe(3) S(15) -55.7(4) 0_555 20_1 5_555 55_5 yes
Fe(3) W(3) Fe(2) S(9) -51.3(3) 0_555 20_1 5_555 55_5 yes
Fe(3) W(3) Fe(2) S(10) 144.1(3) 0_555 20_1 5_555 55_5 yes
Fe(3) W(3) Fe(2) S(11) -138.6(3) 0_555 20_1 5_555 55_5 yes
Fe(3) W(3) Fe(2) S(12) 51.7(2) 0_555 20_1 5_555 55_5 yes
Fe(3) W(3) S(3) C(9) 134.9(9) 0_555 20_1 5_555 55_5 yes
Fe(3) W(3) P(3) C(10) -82(1) 0_555 20_1 5_555 55_5 yes
Fe(3) W(3) P(3) C(11) 40(1) 0_555 20_1 5_555 55_5 yes
Fe(3) W(3) P(3) C(12) 161(1) 0_555 20_1 5_555 55_5 yes
Fe(3) W(4) Fe(4) S(5) 143.7(4) 0_555 20_1 5_555 55_5 yes
Fe(3) W(4) Fe(4) S(6) -56.0(3) 0_555 20_1 5_555 55_5 yes
Fe(3) W(4) Fe(4) S(15) 52.1(3) 0_555 20_1 5_555 55_5 yes
Fe(3) W(4) Fe(4) S(16) -138.9(4) 0_555 20_1 5_555 55_5 yes
Fe(3) W(4) S(4) C(13) 131(3) 0_555 20_1 5_555 55_5 yes
Fe(3) W(4) S(15) Fe(4) -103.2(2) 0_555 20_1 5_555 55_5 yes
Fe(3) W(4) S(16) Fe(4) 45.4(4) 0_555 20_1 5_555 55_5 yes
Fe(3) W(4) P(4) C(14) -80(2) 0_555 20_1 5_555 55_5 yes
Fe(3) W(4) P(4) C(15) 39(1) 0_555 20_1 5_555 55_5 yes
Fe(3) W(4) P(4) C(16) 158(3) 0_555 20_1 5_555 55_5 yes
Fe(3) S(12) W(3) S(3) -120.2(2) 0_555 20_1 5_555 55_5 yes
Fe(3) S(12) W(3) S(11) 113.4(3) 0_555 20_1 5_555 55_5 yes
Fe(3) S(12) W(3) S(13) -2.6(3) 0_555 20_1 5_555 55_5 yes
Fe(3) S(12) W(3) P(3) -129.7(6) 0_555 20_1 5_555 55_5 yes
Fe(3) S(12) Fe(2) S(9) 51.8(3) 0_555 20_1 5_555 55_5 yes
Fe(3) S(12) Fe(2) S(10) 176.1(3) 0_555 20_1 5_555 55_5 yes
Fe(3) S(12) Fe(2) S(11) -76.3(3) 0_555 20_1 5_555 55_5 yes
Fe(3) S(13) W(3) S(3) 90.9(3) 0_555 20_1 5_555 55_5 yes
Fe(3) S(13) W(3) S(11) -108.6(3) 0_555 20_1 5_555 55_5 yes
Fe(3) S(13) W(3) S(12) 2.5(3) 0_555 20_1 5_555 55_5 yes
Fe(3) S(13) W(3) P(3) 166.9(3) 0_555 20_1 5_555 55_5 yes
Fe(3) S(14) W(4) Fe(4) -50.3(2) 0_555 20_1 5_555 55_5 yes
Fe(3) S(14) W(4) S(4) 94.8(4) 0_555 20_1 5_555 55_5 yes
Fe(3) S(14) W(4) S(15) 4.3(2) 0_555 20_1 5_555 55_5 yes
Fe(3) S(14) W(4) S(16) -107.6(3) 0_555 20_1 5_555 55_5 yes
Fe(3) S(14) W(4) P(4) 169.4(3) 0_555 20_1 5_555 55_5 yes
Fe(3) S(15) W(4) Fe(4) 103.2(2) 0_555 20_1 5_555 55_5 yes
Fe(3) S(15) W(4) S(4) -124.9(4) 0_555 20_1 5_555 55_5 yes
Fe(3) S(15) W(4) S(14) -4.4(2) 0_555 20_1 5_555 55_5 yes
Fe(3) S(15) W(4) S(16) 112.3(3) 0_555 20_1 5_555 55_5 yes
Fe(3) S(15) W(4) P(4) -127.7(10) 0_555 20_1 5_555 55_5 yes
Fe(3) S(15) Fe(4) S(5) 174.0(3) 0_555 20_1 5_555 55_5 yes
Fe(3) S(15) Fe(4) S(6) 47.6(5) 0_555 20_1 5_555 55_5 yes
Fe(3) S(15) Fe(4) S(16) -77.6(4) 0_555 20_1 5_555 55_5 yes
Fe(4) W(1) Fe(1) S(6) -51.1(2) 0_555 20_1 5_555 55_5 yes
Fe(4) W(1) Fe(1) S(7) 133.7(2) 0_555 20_1 5_555 55_5 yes
Fe(4) W(1) Fe(1) S(8) -142.1(3) 0_555 20_1 5_555 55_5 yes
Fe(4) W(1) Fe(1) S(9) 60.4(4) 0_555 20_1 5_555 55_5 yes
Fe(4) W(1) S(1) C(1) -142(1) 0_555 20_1 5_555 55_5 yes
Fe(4) W(1) P(1) C(2) 144(1) 0_555 20_1 5_555 55_5 yes
Fe(4) W(1) P(1) C(3) 24(2) 0_555 20_1 5_555 55_5 yes
Fe(4) W(1) P(1) C(4) -100(1) 0_555 20_1 5_555 55_5 yes
Fe(4) W(4) Fe(3) S(12) 63.1(4) 0_555 20_1 5_555 55_5 yes
Fe(4) W(4) Fe(3) S(13) -143.1(3) 0_555 20_1 5_555 55_5 yes
Fe(4) W(4) Fe(3) S(14) 133.2(2) 0_555 20_1 5_555 55_5 yes
Fe(4) W(4) Fe(3) S(15) -52.1(2) 0_555 20_1 5_555 55_5 yes
Fe(4) W(4) S(4) C(13) -143(3) 0_555 20_1 5_555 55_5 yes
Fe(4) W(4) P(4) C(14) 147(2) 0_555 20_1 5_555 55_5 yes
Fe(4) W(4) P(4) C(15) -92(1) 0_555 20_1 5_555 55_5 yes
Fe(4) W(4) P(4) C(16) 26(3) 0_555 20_1 5_555 55_5 yes
Fe(4) S(5) W(1) S(1) -97.6(4) 0_555 20_1 5_555 55_5 yes
Fe(4) S(5) W(1) S(6) -6.9(3) 0_555 20_1 5_555 55_5 yes
Fe(4) S(5) W(1) S(7) 105.3(3) 0_555 20_1 5_555 55_5 yes
Fe(4) S(5) W(1) P(1) -169.9(3) 0_555 20_1 5_555 55_5 yes
Fe(4) S(6) W(1) S(1) 132.8(3) 0_555 20_1 5_555 55_5 yes
Fe(4) S(6) W(1) S(5) 7.1(3) 0_555 20_1 5_555 55_5 yes
Fe(4) S(6) W(1) S(7) -109.4(2) 0_555 20_1 5_555 55_5 yes
Fe(4) S(6) W(1) P(1) 126.4(6) 0_555 20_1 5_555 55_5 yes
Fe(4) S(6) Fe(1) S(7) 72.1(3) 0_555 20_1 5_555 55_5 yes
Fe(4) S(6) Fe(1) S(8) 179.5(3) 0_555 20_1 5_555 55_5 yes
Fe(4) S(6) Fe(1) S(9) -53.7(5) 0_555 20_1 5_555 55_5 yes
Fe(4) S(15) W(4) S(4) 131.9(4) 0_555 20_1 5_555 55_5 yes
Fe(4) S(15) W(4) S(14) -107.7(3) 0_555 20_1 5_555 55_5 yes
Fe(4) S(15) W(4) S(16) 9.0(4) 0_555 20_1 5_555 55_5 yes
Fe(4) S(15) W(4) P(4) 129.0(10) 0_555 20_1 5_555 55_5 yes
Fe(4) S(15) Fe(3) S(12) -52.5(4) 0_555 20_1 5_555 55_5 yes
Fe(4) S(15) Fe(3) S(13) 179.1(3) 0_555 20_1 5_555 55_5 yes
Fe(4) S(15) Fe(3) S(14) 72.8(3) 0_555 20_1 5_555 55_5 yes
Fe(4) S(16) W(4) S(4) -99.5(4) 0_555 20_1 5_555 55_5 yes
Fe(4) S(16) W(4) S(14) 103.5(4) 0_555 20_1 5_555 55_5 yes
Fe(4) S(16) W(4) S(15) -8.9(4) 0_555 20_1 5_555 55_5 yes
Fe(4) S(16) W(4) P(4) -173.4(4) 0_555 20_1 5_555 55_5 yes
S(1) W(1) Fe(1) S(6) 62.6(4) 0_555 20_1 5_555 55_5 yes
S(1) W(1) Fe(1) S(7) -112.6(4) 0_555 20_1 5_555 55_5 yes
S(1) W(1) Fe(1) S(8) -28.3(5) 0_555 20_1 5_555 55_5 yes
S(1) W(1) Fe(1) S(9) 174.1(5) 0_555 20_1 5_555 55_5 yes
S(1) W(1) Fe(4) S(5) 117.6(4) 0_555 20_1 5_555 55_5 yes
S(1) W(1) Fe(4) S(6) -54.0(3) 0_555 20_1 5_555 55_5 yes
S(1) W(1) Fe(4) S(15) -160.4(4) 0_555 20_1 5_555 55_5 yes
S(1) W(1) Fe(4) S(16) 37.4(5) 0_555 20_1 5_555 55_5 yes
S(1) W(1) P(1) C(2) 27(1) 0_555 20_1 5_555 55_5 yes
S(1) W(1) P(1) C(3) -92(2) 0_555 20_1 5_555 55_5 yes
S(1) W(1) P(1) C(4) 142(1) 0_555 20_1 5_555 55_5 yes
S(1) C(1) C(2) P(1) 49(2) 0_555 20_1 5_555 55_5 yes
S(2) W(2) Fe(1) S(6) 177.3(3) 0_555 20_1 5_555 55_5 yes
S(2) W(2) Fe(1) S(7) -26.5(3) 0_555 20_1 5_555 55_5 yes
S(2) W(2) Fe(1) S(8) -110.7(3) 0_555 20_1 5_555 55_5 yes
S(2) W(2) Fe(1) S(9) 65.4(3) 0_555 20_1 5_555 55_5 yes
S(2) W(2) Fe(2) S(9) -52.0(3) 0_555 20_1 5_555 55_5 yes
S(2) W(2) Fe(2) S(10) 117.1(3) 0_555 20_1 5_555 55_5 yes
S(2) W(2) Fe(2) S(11) 42.1(4) 0_555 20_1 5_555 55_5 yes
S(2) W(2) Fe(2) S(12) -156.6(3) 0_555 20_1 5_555 55_5 yes
S(2) W(2) P(2) C(6) 28(1) 0_555 20_1 5_555 55_5 yes
S(2) W(2) P(2) C(7) 151(1) 0_555 20_1 5_555 55_5 yes
S(2) W(2) P(2) C(8) -86(1) 0_555 20_1 5_555 55_5 yes
S(2) C(5) C(6) P(2) 44(2) 0_555 20_1 5_555 55_5 yes
S(3) W(3) Fe(2) S(9) -154.7(3) 0_555 20_1 5_555 55_5 yes
S(3) W(3) Fe(2) S(10) 40.7(3) 0_555 20_1 5_555 55_5 yes
S(3) W(3) Fe(2) S(11) 118.0(3) 0_555 20_1 5_555 55_5 yes
S(3) W(3) Fe(2) S(12) -51.7(3) 0_555 20_1 5_555 55_5 yes
S(3) W(3) Fe(3) S(12) 63.6(3) 0_555 20_1 5_555 55_5 yes
S(3) W(3) Fe(3) S(13) -113.4(3) 0_555 20_1 5_555 55_5 yes
S(3) W(3) Fe(3) S(14) -27.6(3) 0_555 20_1 5_555 55_5 yes
S(3) W(3) Fe(3) S(15) 177.8(3) 0_555 20_1 5_555 55_5 yes
S(3) W(3) P(3) C(10) 21(1) 0_555 20_1 5_555 55_5 yes
S(3) W(3) P(3) C(11) 144(1) 0_555 20_1 5_555 55_5 yes
S(3) W(3) P(3) C(12) -93(1) 0_555 20_1 5_555 55_5 yes
S(3) C(9) C(10) P(3) 43(2) 0_555 20_1 5_555 55_5 yes
S(4) W(4) Fe(3) S(12) 176.4(5) 0_555 20_1 5_555 55_5 yes
S(4) W(4) Fe(3) S(13) -29.9(5) 0_555 20_1 5_555 55_5 yes
S(4) W(4) Fe(3) S(14) -113.6(4) 0_555 20_1 5_555 55_5 yes
S(4) W(4) Fe(3) S(15) 61.1(4) 0_555 20_1 5_555 55_5 yes
S(4) W(4) Fe(4) S(5) 36.1(5) 0_555 20_1 5_555 55_5 yes
S(4) W(4) Fe(4) S(6) -163.6(5) 0_555 20_1 5_555 55_5 yes
S(4) W(4) Fe(4) S(15) -55.4(5) 0_555 20_1 5_555 55_5 yes
S(4) W(4) Fe(4) S(16) 113.6(6) 0_555 20_1 5_555 55_5 yes
S(4) W(4) P(4) C(14) 29(2) 0_555 20_1 5_555 55_5 yes
S(4) W(4) P(4) C(15) 149(1) 0_555 20_1 5_555 55_5 yes
S(4) W(4) P(4) C(16) -90(3) 0_555 20_1 5_555 55_5 yes
S(4) C(13) C(14) P(4) 46(6) 0_555 20_1 5_555 55_5 yes
S(5) W(1) Fe(1) S(6) -88.3(4) 0_555 20_1 5_555 55_5 yes
S(5) W(1) Fe(1) S(7) 96.5(4) 0_555 20_1 5_555 55_5 yes
S(5) W(1) Fe(1) S(8) -179.3(4) 0_555 20_1 5_555 55_5 yes
S(5) W(1) Fe(1) S(9) 23.1(5) 0_555 20_1 5_555 55_5 yes
S(5) W(1) Fe(4) S(6) -171.5(4) 0_555 20_1 5_555 55_5 yes
S(5) W(1) Fe(4) S(15) 82.1(4) 0_555 20_1 5_555 55_5 yes
S(5) W(1) Fe(4) S(16) -80.2(5) 0_555 20_1 5_555 55_5 yes
S(5) W(1) S(1) C(1) -80(1) 0_555 20_1 5_555 55_5 yes
S(5) W(1) P(1) C(2) 156(1) 0_555 20_1 5_555 55_5 yes
S(5) W(1) P(1) C(3) 36(2) 0_555 20_1 5_555 55_5 yes
S(5) W(1) P(1) C(4) -88(1) 0_555 20_1 5_555 55_5 yes
S(5) Fe(4) W(1) S(6) 171.5(4) 0_555 20_1 5_555 55_5 yes
S(5) Fe(4) W(1) S(7) -98.5(4) 0_555 20_1 5_555 55_5 yes
S(5) Fe(4) W(1) P(1) 14.9(5) 0_555 20_1 5_555 55_5 yes
S(5) Fe(4) W(4) S(14) -177.0(4) 0_555 20_1 5_555 55_5 yes
S(5) Fe(4) W(4) S(15) 91.5(4) 0_555 20_1 5_555 55_5 yes
S(5) Fe(4) W(4) S(16) -77.5(5) 0_555 20_1 5_555 55_5 yes
S(5) Fe(4) W(4) P(4) -67.8(6) 0_555 20_1 5_555 55_5 yes
S(6) W(1) Fe(1) S(7) -175.2(3) 0_555 20_1 5_555 55_5 yes
S(6) W(1) Fe(1) S(8) -91.0(4) 0_555 20_1 5_555 55_5 yes
S(6) W(1) Fe(1) S(9) 111.5(4) 0_555 20_1 5_555 55_5 yes
S(6) W(1) Fe(4) S(15) -106.4(4) 0_555 20_1 5_555 55_5 yes
S(6) W(1) Fe(4) S(16) 91.3(5) 0_555 20_1 5_555 55_5 yes
S(6) W(1) S(1) C(1) 177(1) 0_555 20_1 5_555 55_5 yes
S(6) W(1) P(1) C(2) 34(1) 0_555 20_1 5_555 55_5 yes
S(6) W(1) P(1) C(3) -86(2) 0_555 20_1 5_555 55_5 yes
S(6) W(1) P(1) C(4) 149(1) 0_555 20_1 5_555 55_5 yes
S(6) Fe(1) W(1) S(7) 175.2(3) 0_555 20_1 5_555 55_5 yes
S(6) Fe(1) W(1) P(1) 156.8(3) 0_555 20_1 5_555 55_5 yes
S(6) Fe(1) W(2) S(8) -72.1(4) 0_555 20_1 5_555 55_5 yes
S(6) Fe(1) W(2) S(9) 111.8(4) 0_555 20_1 5_555 55_5 yes
S(6) Fe(1) W(2) S(10) 25.6(4) 0_555 20_1 5_555 55_5 yes
S(6) Fe(1) W(2) P(2) -89.7(5) 0_555 20_1 5_555 55_5 yes
S(6) Fe(4) W(1) S(7) 90.0(3) 0_555 20_1 5_555 55_5 yes
S(6) Fe(4) W(1) P(1) -156.6(4) 0_555 20_1 5_555 55_5 yes
S(6) Fe(4) W(4) S(14) -16.7(4) 0_555 20_1 5_555 55_5 yes
S(6) Fe(4) W(4) S(15) -108.2(4) 0_555 20_1 5_555 55_5 yes
S(6) Fe(4) W(4) S(16) 82.8(5) 0_555 20_1 5_555 55_5 yes
S(6) Fe(4) W(4) P(4) 92.5(6) 0_555 20_1 5_555 55_5 yes
S(7) W(1) Fe(1) S(8) 84.2(4) 0_555 20_1 5_555 55_5 yes
S(7) W(1) Fe(1) S(9) -73.3(4) 0_555 20_1 5_555 55_5 yes
S(7) W(1) Fe(4) S(15) -16.4(4) 0_555 20_1 5_555 55_5 yes
S(7) W(1) Fe(4) S(16) -178.7(4) 0_555 20_1 5_555 55_5 yes
S(7) W(1) S(1) C(1) 74(1) 0_555 20_1 5_555 55_5 yes
S(7) W(1) P(1) C(2) -92(1) 0_555 20_1 5_555 55_5 yes
S(7) W(1) P(1) C(3) 147(2) 0_555 20_1 5_555 55_5 yes
S(7) W(1) P(1) C(4) 22(1) 0_555 20_1 5_555 55_5 yes
S(7) Fe(1) W(1) P(1) -18.4(4) 0_555 20_1 5_555 55_5 yes
S(7) Fe(1) W(2) S(8) 84.2(4) 0_555 20_1 5_555 55_5 yes
S(7) Fe(1) W(2) S(9) -91.9(4) 0_555 20_1 5_555 55_5 yes
S(7) Fe(1) W(2) S(10) -178.1(3) 0_555 20_1 5_555 55_5 yes
S(7) Fe(1) W(2) P(2) 66.6(4) 0_555 20_1 5_555 55_5 yes
S(8) W(2) Fe(1) S(9) 176.1(4) 0_555 20_1 5_555 55_5 yes
S(8) W(2) Fe(2) S(9) 90.9(3) 0_555 20_1 5_555 55_5 yes
S(8) W(2) Fe(2) S(10) -100.0(3) 0_555 20_1 5_555 55_5 yes
S(8) W(2) Fe(2) S(11) -175.0(4) 0_555 20_1 5_555 55_5 yes
S(8) W(2) Fe(2) S(12) -13.7(4) 0_555 20_1 5_555 55_5 yes
S(8) W(2) S(2) C(5) 73(1) 0_555 20_1 5_555 55_5 yes
S(8) W(2) P(2) C(6) -89(1) 0_555 20_1 5_555 55_5 yes
S(8) W(2) P(2) C(7) 33(1) 0_555 20_1 5_555 55_5 yes
S(8) W(2) P(2) C(8) 155(1) 0_555 20_1 5_555 55_5 yes
S(8) Fe(1) W(1) P(1) 65.8(4) 0_555 20_1 5_555 55_5 yes
S(8) Fe(1) W(2) S(9) -176.1(4) 0_555 20_1 5_555 55_5 yes
S(8) Fe(1) W(2) S(10) 97.7(4) 0_555 20_1 5_555 55_5 yes
S(8) Fe(1) W(2) P(2) -17.6(5) 0_555 20_1 5_555 55_5 yes
S(9) W(2) Fe(2) S(10) 169.1(3) 0_555 20_1 5_555 55_5 yes
S(9) W(2) Fe(2) S(11) 94.0(4) 0_555 20_1 5_555 55_5 yes
S(9) W(2) Fe(2) S(12) -104.6(3) 0_555 20_1 5_555 55_5 yes
S(9) W(2) S(2) C(5) 176(1) 0_555 20_1 5_555 55_5 yes
S(9) W(2) P(2) C(6) 43(1) 0_555 20_1 5_555 55_5 yes
S(9) W(2) P(2) C(7) 165(1) 0_555 20_1 5_555 55_5 yes
S(9) W(2) P(2) C(8) -71(1) 0_555 20_1 5_555 55_5 yes
S(9) Fe(1) W(1) P(1) -91.8(4) 0_555 20_1 5_555 55_5 yes
S(9) Fe(1) W(2) S(10) -86.2(3) 0_555 20_1 5_555 55_5 yes
S(9) Fe(1) W(2) P(2) 158.5(4) 0_555 20_1 5_555 55_5 yes
S(9) Fe(2) W(2) S(10) -169.1(3) 0_555 20_1 5_555 55_5 yes
S(9) Fe(2) W(2) P(2) -156.4(3) 0_555 20_1 5_555 55_5 yes
S(9) Fe(2) W(3) S(11) 87.3(4) 0_555 20_1 5_555 55_5 yes
S(9) Fe(2) W(3) S(12) -103.1(3) 0_555 20_1 5_555 55_5 yes
S(9) Fe(2) W(3) S(13) -11.3(4) 0_555 20_1 5_555 55_5 yes
S(9) Fe(2) W(3) P(3) 101.0(4) 0_555 20_1 5_555 55_5 yes
S(10) W(2) Fe(2) S(11) -75.0(4) 0_555 20_1 5_555 55_5 yes
S(10) W(2) Fe(2) S(12) 86.3(4) 0_555 20_1 5_555 55_5 yes
S(10) W(2) S(2) C(5) -81(1) 0_555 20_1 5_555 55_5 yes
S(10) W(2) P(2) C(6) 158(1) 0_555 20_1 5_555 55_5 yes
S(10) W(2) P(2) C(7) -78(1) 0_555 20_1 5_555 55_5 yes
S(10) W(2) P(2) C(8) 43(1) 0_555 20_1 5_555 55_5 yes
S(10) Fe(2) W(2) P(2) 12.7(4) 0_555 20_1 5_555 55_5 yes
S(10) Fe(2) W(3) S(11) -77.3(4) 0_555 20_1 5_555 55_5 yes
S(10) Fe(2) W(3) S(12) 92.4(3) 0_555 20_1 5_555 55_5 yes
S(10) Fe(2) W(3) S(13) -175.8(3) 0_555 20_1 5_555 55_5 yes
S(10) Fe(2) W(3) P(3) -63.6(4) 0_555 20_1 5_555 55_5 yes
S(11) W(3) Fe(2) S(12) -169.7(3) 0_555 20_1 5_555 55_5 yes
S(11) W(3) Fe(3) S(12) -86.7(3) 0_555 20_1 5_555 55_5 yes
S(11) W(3) Fe(3) S(13) 96.4(3) 0_555 20_1 5_555 55_5 yes
S(11) W(3) Fe(3) S(14) -177.8(3) 0_555 20_1 5_555 55_5 yes
S(11) W(3) Fe(3) S(15) 27.5(3) 0_555 20_1 5_555 55_5 yes
S(11) W(3) S(3) C(9) -79.0(9) 0_555 20_1 5_555 55_5 yes
S(11) W(3) P(3) C(10) 150(1) 0_555 20_1 5_555 55_5 yes
S(11) W(3) P(3) C(11) -86(1) 0_555 20_1 5_555 55_5 yes
S(11) W(3) P(3) C(12) 35(1) 0_555 20_1 5_555 55_5 yes
S(11) Fe(2) W(2) P(2) -62.3(4) 0_555 20_1 5_555 55_5 yes
S(11) Fe(2) W(3) S(12) 169.7(3) 0_555 20_1 5_555 55_5 yes
S(11) Fe(2) W(3) S(13) -98.6(3) 0_555 20_1 5_555 55_5 yes
S(11) Fe(2) W(3) P(3) 13.7(4) 0_555 20_1 5_555 55_5 yes
S(12) W(3) Fe(3) S(13) -176.9(4) 0_555 20_1 5_555 55_5 yes
S(12) W(3) Fe(3) S(14) -91.1(3) 0_555 20_1 5_555 55_5 yes
S(12) W(3) Fe(3) S(15) 114.2(4) 0_555 20_1 5_555 55_5 yes
S(12) W(3) S(3) C(9) -179.2(9) 0_555 20_1 5_555 55_5 yes
S(12) W(3) P(3) C(10) 31(1) 0_555 20_1 5_555 55_5 yes
S(12) W(3) P(3) C(11) 154(1) 0_555 20_1 5_555 55_5 yes
S(12) W(3) P(3) C(12) -84(1) 0_555 20_1 5_555 55_5 yes
S(12) Fe(2) W(2) P(2) 99.0(4) 0_555 20_1 5_555 55_5 yes
S(12) Fe(2) W(3) S(13) 91.8(3) 0_555 20_1 5_555 55_5 yes
S(12) Fe(2) W(3) P(3) -156.0(3) 0_555 20_1 5_555 55_5 yes
S(12) Fe(3) W(3) S(13) 176.9(4) 0_555 20_1 5_555 55_5 yes
S(12) Fe(3) W(3) P(3) 157.2(4) 0_555 20_1 5_555 55_5 yes
S(12) Fe(3) W(4) S(14) -70.1(4) 0_555 20_1 5_555 55_5 yes
S(12) Fe(3) W(4) S(15) 115.3(4) 0_555 20_1 5_555 55_5 yes
S(12) Fe(3) W(4) S(16) 27.4(6) 0_555 20_1 5_555 55_5 yes
S(12) Fe(3) W(4) P(4) -85.7(5) 0_555 20_1 5_555 55_5 yes
S(13) W(3) Fe(3) S(14) 85.8(4) 0_555 20_1 5_555 55_5 yes
S(13) W(3) Fe(3) S(15) -68.9(4) 0_555 20_1 5_555 55_5 yes
S(13) W(3) S(3) C(9) 77.8(9) 0_555 20_1 5_555 55_5 yes
S(13) W(3) P(3) C(10) -98(1) 0_555 20_1 5_555 55_5 yes
S(13) W(3) P(3) C(11) 24(1) 0_555 20_1 5_555 55_5 yes
S(13) W(3) P(3) C(12) 146(1) 0_555 20_1 5_555 55_5 yes
S(13) Fe(3) W(3) P(3) -19.7(4) 0_555 20_1 5_555 55_5 yes
S(13) Fe(3) W(4) S(14) 83.7(4) 0_555 20_1 5_555 55_5 yes
S(13) Fe(3) W(4) S(15) -91.0(4) 0_555 20_1 5_555 55_5 yes
S(13) Fe(3) W(4) S(16) -178.9(5) 0_555 20_1 5_555 55_5 yes
S(13) Fe(3) W(4) P(4) 68.1(5) 0_555 20_1 5_555 55_5 yes
S(14) W(4) Fe(3) S(15) 174.7(3) 0_555 20_1 5_555 55_5 yes
S(14) W(4) Fe(4) S(15) 91.4(3) 0_555 20_1 5_555 55_5 yes
S(14) W(4) Fe(4) S(16) -99.6(4) 0_555 20_1 5_555 55_5 yes
S(14) W(4) S(4) C(13) 72(3) 0_555 20_1 5_555 55_5 yes
S(14) W(4) P(4) C(14) -93(2) 0_555 20_1 5_555 55_5 yes
S(14) W(4) P(4) C(15) 26(1) 0_555 20_1 5_555 55_5 yes
S(14) W(4) P(4) C(16) 146(3) 0_555 20_1 5_555 55_5 yes
S(14) Fe(3) W(3) P(3) 66.1(4) 0_555 20_1 5_555 55_5 yes
S(14) Fe(3) W(4) S(15) -174.7(3) 0_555 20_1 5_555 55_5 yes
S(14) Fe(3) W(4) S(16) 97.5(5) 0_555 20_1 5_555 55_5 yes
S(14) Fe(3) W(4) P(4) -15.6(4) 0_555 20_1 5_555 55_5 yes
S(15) W(4) Fe(4) S(16) 169.0(5) 0_555 20_1 5_555 55_5 yes
S(15) W(4) S(4) C(13) 175(3) 0_555 20_1 5_555 55_5 yes
S(15) W(4) P(4) C(14) 32(3) 0_555 20_1 5_555 55_5 yes
S(15) W(4) P(4) C(15) 152(1) 0_555 20_1 5_555 55_5 yes
S(15) W(4) P(4) C(16) -87(3) 0_555 20_1 5_555 55_5 yes
S(15) Fe(3) W(3) P(3) -88.6(4) 0_555 20_1 5_555 55_5 yes
S(15) Fe(3) W(4) S(16) -87.9(4) 0_555 20_1 5_555 55_5 yes
S(15) Fe(3) W(4) P(4) 159.1(4) 0_555 20_1 5_555 55_5 yes
S(15) Fe(4) W(1) P(1) 97.0(4) 0_555 20_1 5_555 55_5 yes
S(15) Fe(4) W(4) S(16) -169.0(5) 0_555 20_1 5_555 55_5 yes
S(15) Fe(4) W(4) P(4) -159.3(5) 0_555 20_1 5_555 55_5 yes
S(16) W(4) S(4) C(13) -82(3) 0_555 20_1 5_555 55_5 yes
S(16) W(4) P(4) C(14) 155(2) 0_555 20_1 5_555 55_5 yes
S(16) W(4) P(4) C(15) -84(1) 0_555 20_1 5_555 55_5 yes
S(16) W(4) P(4) C(16) 34(3) 0_555 20_1 5_555 55_5 yes
S(16) Fe(4) W(1) P(1) -65.2(5) 0_555 20_1 5_555 55_5 yes
S(16) Fe(4) W(4) P(4) 9.7(6) 0_555 20_1 5_555 55_5 yes
P(1) W(1) S(1) C(1) -5(1) 0_555 20_1 5_555 55_5 yes
P(2) W(2) S(2) C(5) -7(1) 0_555 20_1 5_555 55_5 yes
P(3) W(3) S(3) C(9) -2.4(9) 0_555 20_1 5_555 55_5 yes
P(4) W(4) S(4) C(13) -5(3) 0_555 20_1 5_555 55_5 yes
C(1) C(2) P(1) C(3) 73(3) 0_555 20_1 5_555 55_5 yes
C(1) C(2) P(1) C(4) -177(2) 0_555 20_1 5_555 55_5 yes
C(5) C(6) P(2) C(7) -178(2) 0_555 20_1 5_555 55_5 yes
C(5) C(6) P(2) C(8) 73(2) 0_555 20_1 5_555 55_5 yes
C(9) C(10) P(3) C(11) -171(2) 0_555 20_1 5_555 55_5 yes
C(9) C(10) P(3) C(12) 80(2) 0_555 20_1 5_555 55_5 yes
C(13) C(14) P(4) C(15) -178(4) 0_555 20_1 5_555 55_5 yes
C(13) C(14) P(4) C(16) 75(5) 0_555 20_1 5_555 55_5 yes
O(1) C(17) N(1) C(18) 180.0 0_555 20_1 5_555 55_5 yes
O(1) C(17) N(1) C(19) 0(4) 0_555 20_1 5_555 55_5 yes
O(2) C(20) N(2) C(22) -180.0 0_555 20_1 5_555 55_5 yes
O(2) C(20) N(2) C(21) 0(4) 0_555 20_1 5_555 55_5 yes
O(3) C(23) N(3) C(24) 180.0 0_555 20_1 5_555 55_5 yes
O(3) C(23) N(3) C(25) 0(6) 0_555 20_1 5_555 55_5 yes
O(4) C(26) N(4) C(27) -180.0 0_555 20_1 5_555 55_5 yes
O(4) C(26) N(4) C(28) 0(5) 0_555 20_1 5_555 55_5 yes
O(4) C(26) N(4) C(28) 0(5) 0_555 20_1 5_555 55_5 yes
